data_7135306
loop_
_publ_author_name
'Stennett, Cary R.'
'Luevano, Makayla R.'
'Ziller, Joseph W.'
'Evans, William J.'

_publ_section_title
;
 <i>In crystallo</i> homolytic cleavage of a terminal
 lanthanum(III)-methyl bond by Cu K&#x3b1; X-radiation forms a La(II)
 complex.
;
_journal_name_full 'Chemical communications (Cambridge, England)'
_journal_paper_doi 10.1039/d5cc04945h
_journal_year 2025
_chemical_formula_moiety 'C72.53 H99.59 La S2, C3 H7'
_chemical_formula_sum 'C75.53 H106.59 La S2'
_chemical_formula_weight 1217.58
_chemical_melting_point ?
_chemical_properties_physical Air-sensitive,Moisture-sensitive,Oxygen-sensitive
_space_group_crystal_system monoclinic
_space_group_IT_number 15
_space_group_name_Hall '-C 2yc'
_space_group_name_H-M_alt 'C 1 2/c 1'
_atom_sites_solution_hydrogens geom
_atom_sites_solution_primary dual
_audit_creation_date 2025-10-15
_audit_creation_method
;
Olex2 1.5
(compiled 2025.07.13 svn.rb7424aed for OlexSys, GUI svn.r7314)

Dolomanov, O.V., Bourhis, L.J., Gildea, R.J, Howard, J.A.K. & Puschmann, H.
 (2009), J. Appl. Cryst. 42, 339-341.

Sheldrick, G.M. (2008). Acta Cryst. A64, 112-122.

Sheldrick, G.M. (2015). Acta Cryst. A71, 3-8.
;
_audit_update_record
;
2025-10-15 deposited with the CCDC.	2025-11-21 downloaded from the CCDC.
;
_cell_angle_alpha 90
_cell_angle_beta 92.017(2)
_cell_angle_gamma 90
_cell_formula_units_Z 8
_cell_length_a 21.0895(8)
_cell_length_b 18.2926(6)
_cell_length_c 36.1914(16)
_cell_measurement_reflns_used 9529
_cell_measurement_temperature 100.00
_cell_measurement_theta_max 77.21
_cell_measurement_theta_min 2.44
_cell_volume 13953.3(9)
_computing_cell_refinement 'Bruker SAINT 8.40b, 2013'
_computing_data_collection 'Bruker APEX6 2024.9-1, 2024'
_computing_data_reduction 'Bruker SAINT 8.40b, 2013'
_computing_molecular_graphics 'Olex2 1.5 (Dolomanov et al., 2009)'
_computing_publication_material 'Olex2 1.5 (Dolomanov et al., 2009)'
_computing_structure_refinement 'SHELXL-2014/7 (Sheldrick, 2014)'
_computing_structure_solution 'Bruker SHELXTL 2014/7 (XT)'
_diffrn_ambient_temperature 100.00
_diffrn_measured_fraction_theta_full 0.999
_diffrn_measured_fraction_theta_max 0.994
_diffrn_measurement_device_type 'Bruker PHOTON III'
_diffrn_measurement_method '\f and \w scans'
_diffrn_radiation_type CuK\a
_diffrn_radiation_wavelength 1.54178
_diffrn_reflns_av_R_equivalents 0.0686
_diffrn_reflns_av_unetI/netI 0.0348
_diffrn_reflns_Laue_measured_fraction_full 0.999
_diffrn_reflns_Laue_measured_fraction_max 0.994
_diffrn_reflns_limit_h_max 25
_diffrn_reflns_limit_h_min -26
_diffrn_reflns_limit_k_max 23
_diffrn_reflns_limit_k_min -23
_diffrn_reflns_limit_l_max 45
_diffrn_reflns_limit_l_min -45
_diffrn_reflns_number 139288
_diffrn_reflns_point_group_measured_fraction_full 0.999
_diffrn_reflns_point_group_measured_fraction_max 0.994
_diffrn_reflns_theta_full 67.679
_diffrn_reflns_theta_max 77.754
_diffrn_reflns_theta_min 2.443
_diffrn_source 'Bruker IuS DIAMOND II'
_diffrn_source_current 1.0
_diffrn_source_power 0.05
_diffrn_source_voltage 50.0
_diffrn_standards_number 0
_exptl_absorpt_coefficient_mu 5.567
_exptl_absorpt_correction_T_max 0.5895
_exptl_absorpt_correction_T_min 0.4229
_exptl_absorpt_correction_type multi-scan
_exptl_absorpt_process_details
;
SADABS-2016/2 (Bruker,2016/2) was used for absorption correction.
wR2(int) was 0.1313 before and 0.0949 after correction.
The Ratio of minimum to maximum transmission is 0.7174.
The \l/2 correction factor is Not present.
;
_exptl_crystal_colour brown
_exptl_crystal_colour_primary brown
_exptl_crystal_density_diffrn 1.159
_exptl_crystal_density_meas ?
_exptl_crystal_density_method 'not measured'
_exptl_crystal_description block
_exptl_crystal_F_000 5190
_exptl_crystal_recrystallization_method 'Re-crystallisation from solvent: hexane'
_exptl_crystal_size_max 0.155
_exptl_crystal_size_mid 0.151
_exptl_crystal_size_min 0.138
_refine_diff_density_max 0.534
_refine_diff_density_min -0.722
_refine_diff_density_rms 0.081
_refine_ls_extinction_method none
_refine_ls_goodness_of_fit_ref 1.201
_refine_ls_hydrogen_treatment constr
_refine_ls_matrix_type full
_refine_ls_number_parameters 918
_refine_ls_number_reflns 14812
_refine_ls_number_restraints 210
_refine_ls_restrained_S_all 1.203
_refine_ls_R_factor_all 0.0720
_refine_ls_R_factor_gt 0.0699
_refine_ls_shift/su_max 0.001
_refine_ls_shift/su_mean 0.000
_refine_ls_structure_factor_coef Fsqd
_refine_ls_weighting_details 'w=1/[\s^2^(Fo^2^)+(0.0290P)^2^+72.5558P] where P=(Fo^2^+2Fc^2^)/3'
_refine_ls_weighting_scheme calc
_refine_ls_wR_factor_gt 0.1628
_refine_ls_wR_factor_ref 0.1637
_reflns_Friedel_coverage 0.000
_reflns_number_gt 14055
_reflns_number_total 14812
_reflns_threshold_expression 'I > 2\s(I)'
_cod_data_source_file d5cc04945h2.cif
_cod_data_source_block crs304
_cod_depositor_comments
;
The following automatic conversions were performed:

data item '_chemical_melting_point' value 'not measured' was changed
to '?' -- the value is undefined or not given.

data item '_exptl_crystal_density_meas' value 'not measured' was
changed to '?' -- the value is perceived as not measured.

Automatic conversion script
Id: cif_fix_values 8170 2020-07-09 18:12:32Z antanas 
;
_cod_original_sg_symbol_H-M C2/c
_cod_database_code 7135306
_shelx_space_group_comment
;
The symmetry employed for this shelxl refinement is uniquely defined
by the following loop, which should always be used as a source of
symmetry information in preference to the above space-group names.
They are only intended as comments.
;
_shelx_estimated_absorpt_t_max 0.514
_shelx_estimated_absorpt_t_min 0.479
_olex2_refinement_description
;
1. Fixed Uiso
 At 1.2 times of:
  All C(H) groups, All C(H,H) groups
 At 1.5 times of:
  All C(H,H,H) groups, All C(H,H,H,H,H,H) groups
2. Restrained distances
 C75-C74A \\sim C75A-C74 \\sim C76-C75A \\sim C76-C75
 with sigma of 0.02
3. Uiso/Uaniso restraints and constraints
C18 \\sim C18A \\sim C19 \\sim C83: within 2A with sigma of 0.005 and sigma for
terminal atoms of 0.01 within 2A
C13 \\sim C19A \\sim C20 \\sim C20A \\sim C21 \\sim C21A \\sim C22: within 2A
with sigma of 0.01 and sigma for terminal atoms of 0.02 within 2A
C45 \\sim C50 \\sim C51 \\sim C52 \\sim C79 \\sim C80 \\sim C81: within 2A with
sigma of 0.01 and sigma for terminal atoms of 0.02 within 2A
C74 \\sim C74A \\sim C75 \\sim C75A \\sim C76: within 2A with sigma of 0.005
and sigma for terminal atoms of 0.01 within 2A
4. Others
 Fixed Sof: La1(0.53) La1A(0.47) S1(0.53) S1A(0.47) S2(0.53) S2A(0.47)
 C1(0.53) H1A(0.53) H1B(0.53) H1C(0.53) C8A(0.47) C9(0.53) C9A(0.47) H9A(0.47)
 C10(0.53) H10(0.53) C14(0.53) H14(0.53) C15(0.53) H15A(0.53) H15B(0.53)
 H15C(0.53) C16(0.53) H16A(0.53) H16B(0.53) H16C(0.53) H17(0.55) H17A(0.45)
 C18(0.55) H18A(0.55) H18B(0.55) H18C(0.55) C18A(0.45) H18D(0.45) H18E(0.45)
 H18F(0.45) C19(0.55) H19A(0.55) H19B(0.55) H19C(0.55) C19A(0.45) H19D(0.45)
 C20(0.55) H20(0.55) C20A(0.45) H20A(0.45) H20B(0.45) H20C(0.45) C21(0.55)
 H21A(0.55) H21B(0.55) H21C(0.55) C21A(0.45) H21D(0.45) H21E(0.45) H21F(0.45)
 C22(0.55) H22A(0.55) H22B(0.55) H22C(0.55) C50(0.55) H50(0.55) C51(0.55)
 H51A(0.55) H51B(0.55) H51C(0.55) C52(0.55) H52A(0.55) H52B(0.55) H52C(0.55)
 H53(0.75) H53A(0.25) C54(0.75) H54A(0.75) H54B(0.75) H54C(0.75) C54A(0.25)
 H54D(0.25) H54E(0.25) H54F(0.25) C74(0.75) H74A(0.75) H74B(0.75) C74A(0.25)
 H74C(0.25) H74D(0.25) C75(0.6) H75A(0.6) H75B(0.6) C75A(0.4) H75C(0.4)
 H75D(0.4) H76A(0.6) H76B(0.6) H76C(0.6) H76D(0.4) H76E(0.4) H76F(0.4)
 C77(0.47) H77A(0.47) H77B(0.47) H77C(0.47) C78(0.47) H78A(0.47) H78B(0.47)
 H78C(0.47) C79(0.45) H79(0.45) C80(0.45) H80A(0.45) H80B(0.45) H80C(0.45)
 C81(0.45) H81A(0.45) H81B(0.45) H81C(0.45) C82(0.47) H82(0.47) C83(0.45)
 H83A(0.45) H83B(0.45) H83C(0.45)
5.a Ternary CH refined with riding coordinates:
 C9A(H9A), C14(H14), C17(H17), C17(H17A), C19A(H19D), C20(H20), C29(H29),
 C32(H32), C35(H35), C50(H50), C53(H53), C53(H53A), C56(H56), C65(H65),
 C68(H68), C71(H71), C79(H79), C82(H82)
5.b Secondary CH2 refined with riding coordinates:
 C74(H74A,H74B), C74A(H74C,H74D), C75(H75A,H75B), C75A(H75C,H75D)
5.c Aromatic/amide H refined with riding coordinates:
 C4(H4), C5(H5), C6(H6), C10(H10), C12(H12), C25(H25), C27(H27), C40(H40),
 C41(H41), C42(H42), C46(H46), C48(H48), C61(H61), C63(H63)
5.d Idealised Me refined as rotating group:
 C1(H1A,H1B,H1C), C15(H15A,H15B,H15C), C16(H16A,H16B,H16C), C18(H18A,H18B,
 H18C), C18A(H18D,H18E,H18F), C19(H19A,H19B,H19C), C20A(H20A,H20B,H20C),
 C21(H21A,H21B,H21C), C21A(H21D,H21E,H21F), C22(H22A,H22B,H22C), C30(H30A,H30B,
 H30C), C31(H31A,H31B,H31C), C33(H33A,H33B,H33C), C34(H34A,H34B,H34C), C36(H36A,
 H36B,H36C), C37(H37A,H37B,H37C), C51(H51A,H51B,H51C), C52(H52A,H52B,H52C),
 C54(H54A,H54B,H54C), C54A(H54D,H54E,H54F), C55(H55A,H55B,H55C), C57(H57A,H57B,
 H57C), C58(H58A,H58B,H58C), C66(H66A,H66B,H66C), C67(H67A,H67B,H67C), C69(H69A,
 H69B,H69C), C70(H70A,H70B,H70C), C72(H72A,H72B,H72C), C73(H73A,H73B,H73C),
 C76(H76A,H76B,H76C), C76(H76D,H76E,H76F), C77(H77A,H77B,H77C), C78(H78A,H78B,
 H78C), C80(H80A,H80B,H80C), C81(H81A,H81B,H81C), C83(H83A,H83B,H83C)
;
_olex2_submission_special_instructions 'No special instructions were received'

loop_
_space_group_symop_operation_xyz
'x, y, z'
'-x, y, -z+1/2'
'x+1/2, y+1/2, z'
'-x+1/2, y+1/2, -z+1/2'
'-x, -y, -z'
'x, -y, z-1/2'
'-x+1/2, -y+1/2, -z'
'x+1/2, -y+1/2, z-1/2'

loop_
_atom_site_label
_atom_site_type_symbol
_atom_site_fract_x
_atom_site_fract_y
_atom_site_fract_z
_atom_site_U_iso_or_equiv
_atom_site_adp_type
_atom_site_occupancy
_atom_site_site_symmetry_order
_atom_site_calc_flag
_atom_site_refinement_flags_posn
_atom_site_refinement_flags_adp
_atom_site_refinement_flags_occupancy
_atom_site_disorder_assembly
_atom_site_disorder_group
La1 La 0.60449(5) 0.55784(7) 0.65318(3) 0.03012(15) Uani 0.53 1 d . . P A 1
La1A La 0.61067(9) 0.55298(11) 0.64215(4) 0.0703(6) Uani 0.47 1 d . . P A 2
S1 S 0.60228(18) 0.4153(2) 0.62130(10) 0.0361(7) Uani 0.53 1 d . . P A 1
S1A S 0.6137(3) 0.4143(4) 0.60895(16) 0.0625(14) Uani 0.47 1 d . . P A 2
S2 S 0.6334(2) 0.6996(4) 0.6255(2) 0.0366(8) Uani 0.53 1 d . . P A 1
S2A S 0.6337(5) 0.6971(6) 0.6187(3) 0.077(3) Uani 0.47 1 d . . P A 2
C1 C 0.5772(4) 0.5650(5) 0.7209(2) 0.051(2) Uani 0.53 1 d . . P A 1
H1A H 0.536702 0.540277 0.724550 0.077 Uiso 0.53 1 calc R U P A 1
H1B H 0.573834 0.616358 0.728301 0.077 Uiso 0.53 1 calc R U P A 1
H1C H 0.610666 0.541117 0.736054 0.077 Uiso 0.53 1 calc R U P A 1
C2 C 0.5344(2) 0.3828(2) 0.59769(12) 0.0415(9) Uani 1 1 d . . . . .
C3 C 0.4806(2) 0.4269(2) 0.59516(11) 0.0388(9) Uani 1 1 d . . . . .
C4 C 0.4249(2) 0.4012(3) 0.57852(14) 0.0522(11) Uani 1 1 d . . . . .
H4 H 0.388674 0.431912 0.576527 0.063 Uiso 1 1 calc R U . . .
C5 C 0.4220(2) 0.3303(3) 0.56472(15) 0.0585(13) Uani 1 1 d . . . . .
H5 H 0.384066 0.312769 0.552886 0.070 Uiso 1 1 calc R U . . .
C6 C 0.4745(2) 0.2857(3) 0.56832(13) 0.0502(11) Uani 1 1 d . . . . .
H6 H 0.471800 0.237053 0.559205 0.060 Uiso 1 1 calc R U . . .
C7 C 0.5308(2) 0.3095(2) 0.58477(12) 0.0423(9) Uani 1 1 d . . . . .
C8 C 0.4825(2) 0.5021(2) 0.61217(12) 0.0407(9) Uani 1 1 d . . . . .
C8A C 0.4776(10) 0.5056(15) 0.6502(9) 0.059(6) Uani 0.47 1 d . . P A 2
C9 C 0.4565(7) 0.5155(12) 0.6475(6) 0.036(3) Uani 0.53 1 d . . P A 1
C9A C 0.4831(8) 0.5782(15) 0.6656(7) 0.073(6) Uani 0.47 1 d . . P A 2
H9A H 0.477250 0.583249 0.692788 0.087 Uiso 0.47 1 calc R U P A 2
C10 C 0.4582(5) 0.5832(9) 0.6638(5) 0.040(3) Uani 0.53 1 d . . P A 1
H10 H 0.443390 0.589425 0.688116 0.047 Uiso 0.53 1 calc R U P A 1
C11 C 0.4819(2) 0.6434(3) 0.64451(16) 0.0547(12) Uani 1 1 d . . . . .
C12 C 0.4982(2) 0.6333(2) 0.60807(15) 0.0506(11) Uani 1 1 d . . . . .
H12 H 0.508570 0.674918 0.593768 0.061 Uiso 1 1 calc R U . A 1
C13 C 0.4998(2) 0.5641(2) 0.59155(13) 0.0466(10) Uani 1 1 d . U . . .
C14 C 0.4267(5) 0.4520(5) 0.6677(3) 0.0411(18) Uani 0.53 1 d . . P A 1
H14 H 0.417720 0.413812 0.648425 0.049 Uiso 0.53 1 calc R U P A 1
C15 C 0.3622(5) 0.4726(7) 0.6827(3) 0.067(3) Uani 0.53 1 d . . P A 1
H15A H 0.335508 0.494024 0.662778 0.100 Uiso 0.53 1 calc R U P A 1
H15B H 0.368220 0.508342 0.702692 0.100 Uiso 0.53 1 calc R U P A 1
H15C H 0.341579 0.428828 0.692176 0.100 Uiso 0.53 1 calc R U P A 1
C16 C 0.4688(5) 0.4160(6) 0.6963(4) 0.060(3) Uani 0.53 1 d . . P A 1
H16A H 0.507468 0.398621 0.684901 0.090 Uiso 0.53 1 calc R U P A 1
H16B H 0.446494 0.374499 0.707011 0.090 Uiso 0.53 1 calc R U P A 1
H16C H 0.480082 0.451289 0.715840 0.090 Uiso 0.53 1 calc R U P A 1
C17 C 0.4810(3) 0.7196(3) 0.6615(2) 0.0734(17) Uani 1 1 d . . . . .
H17 H 0.523683 0.726086 0.674004 0.088 Uiso 0.55 1 calc R U P B 1
H17A H 0.526411 0.734289 0.665316 0.088 Uiso 0.45 1 calc R U P C 2
C18 C 0.4311(12) 0.724(2) 0.6940(14) 0.096(6) Uani 0.55 1 d . U P D 1
H18A H 0.431567 0.773003 0.704620 0.144 Uiso 0.55 1 calc R U P D 1
H18B H 0.442868 0.688108 0.713262 0.144 Uiso 0.55 1 calc R U P D 1
H18C H 0.388482 0.712615 0.683885 0.144 Uiso 0.55 1 calc R U P D 1
C18A C 0.4551(18) 0.728(3) 0.6933(18) 0.107(8) Uani 0.45 1 d . U P D 2
H18D H 0.446410 0.780266 0.697246 0.160 Uiso 0.45 1 calc R U P D 2
H18E H 0.484198 0.710467 0.713067 0.160 Uiso 0.45 1 calc R U P D 2
H18F H 0.415357 0.700643 0.693672 0.160 Uiso 0.45 1 calc R U P D 2
C19 C 0.4735(16) 0.7799(18) 0.6370(11) 0.095(7) Uani 0.55 1 d . U P D 1
H19A H 0.432906 0.775652 0.623126 0.142 Uiso 0.55 1 calc R U P D 1
H19B H 0.508253 0.780186 0.619707 0.142 Uiso 0.55 1 calc R U P D 1
H19C H 0.474192 0.825537 0.651202 0.142 Uiso 0.55 1 calc R U P D 1
C19A C 0.5242(8) 0.5579(14) 0.5517(6) 0.052(3) Uani 0.45 1 d . U P A 2
H19D H 0.540076 0.507016 0.547877 0.062 Uiso 0.45 1 calc R U P A 2
C20 C 0.5030(7) 0.5545(12) 0.5499(6) 0.058(3) Uani 0.55 1 d . U P A 1
H20 H 0.519717 0.504504 0.544706 0.070 Uiso 0.55 1 calc R U P A 1
C20A C 0.4637(9) 0.5695(13) 0.5270(6) 0.073(4) Uani 0.45 1 d . U P A 2
H20A H 0.475359 0.573072 0.501054 0.109 Uiso 0.45 1 calc R U P A 2
H20B H 0.442556 0.614679 0.534265 0.109 Uiso 0.45 1 calc R U P A 2
H20C H 0.434848 0.528045 0.529900 0.109 Uiso 0.45 1 calc R U P A 2
C21 C 0.4342(8) 0.5615(11) 0.5314(6) 0.086(5) Uani 0.55 1 d . U P A 1
H21A H 0.436094 0.552014 0.504803 0.130 Uiso 0.55 1 calc R U P A 1
H21B H 0.418000 0.610982 0.535350 0.130 Uiso 0.55 1 calc R U P A 1
H21C H 0.406012 0.525868 0.542575 0.130 Uiso 0.55 1 calc R U P A 1
C21A C 0.5734(8) 0.6100(12) 0.5406(5) 0.068(4) Uani 0.45 1 d . U P A 2
H21D H 0.586821 0.597843 0.515661 0.101 Uiso 0.45 1 calc R U P A 2
H21E H 0.609967 0.606999 0.557995 0.101 Uiso 0.45 1 calc R U P A 2
H21F H 0.556135 0.659711 0.540685 0.101 Uiso 0.45 1 calc R U P A 2
C22 C 0.5441(8) 0.6083(10) 0.5328(5) 0.083(4) Uani 0.55 1 d . U P A 1
H22A H 0.548727 0.595855 0.506649 0.125 Uiso 0.55 1 calc R U P A 1
H22B H 0.585869 0.607981 0.545488 0.125 Uiso 0.55 1 calc R U P A 1
H22C H 0.525162 0.656992 0.534663 0.125 Uiso 0.55 1 calc R U P A 1
C23 C 0.5852(2) 0.2583(2) 0.59062(13) 0.0464(10) Uani 1 1 d . . . . .
C24 C 0.6293(2) 0.2474(3) 0.56291(15) 0.0529(11) Uani 1 1 d . . . . .
C25 C 0.6803(3) 0.1996(3) 0.56999(17) 0.0622(13) Uani 1 1 d . . . . .
H25 H 0.710387 0.192508 0.551404 0.075 Uiso 1 1 calc R U . . .
C26 C 0.6883(3) 0.1621(3) 0.60334(18) 0.0629(14) Uani 1 1 d . . . . .
C27 C 0.6448(3) 0.1712(3) 0.62975(16) 0.0625(14) Uani 1 1 d . . . . .
H27 H 0.649227 0.144642 0.652243 0.075 Uiso 1 1 calc R U . . .
C28 C 0.5932(2) 0.2197(2) 0.62428(14) 0.0533(12) Uani 1 1 d . . . . .
C29 C 0.6235(3) 0.2865(3) 0.52613(15) 0.0575(12) Uani 1 1 d . . . . .
H29 H 0.586922 0.321112 0.527368 0.069 Uiso 1 1 calc R U . . .
C30 C 0.6088(4) 0.2337(4) 0.49457(19) 0.090(2) Uani 1 1 d . . . . .
H30A H 0.603207 0.261110 0.471411 0.135 Uiso 1 1 calc R U . . .
H30B H 0.569751 0.206892 0.499441 0.135 Uiso 1 1 calc R U . . .
H30C H 0.643968 0.199115 0.492493 0.135 Uiso 1 1 calc R U . . .
C31 C 0.6816(3) 0.3311(4) 0.51894(19) 0.0797(18) Uani 1 1 d . . . . .
H31A H 0.674459 0.359755 0.496308 0.120 Uiso 1 1 calc R U . . .
H31B H 0.717903 0.298414 0.516012 0.120 Uiso 1 1 calc R U . . .
H31C H 0.690300 0.364112 0.539822 0.120 Uiso 1 1 calc R U . . .
C32 C 0.7457(3) 0.1124(4) 0.6111(2) 0.0832(19) Uani 1 1 d . . . . .
H32 H 0.742343 0.092926 0.636730 0.100 Uiso 1 1 calc R U . . .
C33 C 0.7437(3) 0.0476(3) 0.5849(3) 0.096(2) Uani 1 1 d . . . . .
H33A H 0.746478 0.064955 0.559367 0.144 Uiso 1 1 calc R U . . .
H33B H 0.703777 0.020936 0.587507 0.144 Uiso 1 1 calc R U . . .
H33C H 0.779469 0.014987 0.590838 0.144 Uiso 1 1 calc R U . . .
C34 C 0.8073(3) 0.1519(4) 0.6095(3) 0.107(3) Uani 1 1 d . . . . .
H34A H 0.811786 0.172237 0.584646 0.160 Uiso 1 1 calc R U . . .
H34B H 0.842148 0.117799 0.615027 0.160 Uiso 1 1 calc R U . . .
H34C H 0.808359 0.191580 0.627653 0.160 Uiso 1 1 calc R U . . .
C35 C 0.5448(3) 0.2276(3) 0.65401(14) 0.0575(12) Uani 1 1 d . . . . .
H35 H 0.521547 0.274584 0.649549 0.069 Uiso 1 1 calc R U . . .
C36 C 0.4972(3) 0.1664(4) 0.65098(19) 0.0784(17) Uani 1 1 d . . . . .
H36A H 0.476126 0.167335 0.626417 0.118 Uiso 1 1 calc R U . . .
H36B H 0.465508 0.172576 0.669903 0.118 Uiso 1 1 calc R U . . .
H36C H 0.518955 0.119507 0.654659 0.118 Uiso 1 1 calc R U . . .
C37 C 0.5733(4) 0.2295(4) 0.69328(17) 0.0818(19) Uani 1 1 d . . . . .
H37A H 0.603762 0.269796 0.695609 0.123 Uiso 1 1 calc R U . . .
H37B H 0.594990 0.183139 0.698708 0.123 Uiso 1 1 calc R U . . .
H37C H 0.539419 0.236723 0.710776 0.123 Uiso 1 1 calc R U . . .
C38 C 0.7102(2) 0.7317(2) 0.63224(14) 0.0472(10) Uani 1 1 d . . . . .
C39 C 0.7576(2) 0.6877(2) 0.64807(15) 0.0512(11) Uani 1 1 d . . . . .
C40 C 0.8187(3) 0.7145(3) 0.6545(2) 0.0722(17) Uani 1 1 d . . . . .
H40 H 0.850531 0.683635 0.665300 0.087 Uiso 1 1 calc R U . . .
C41 C 0.8334(3) 0.7853(3) 0.6453(2) 0.0782(19) Uani 1 1 d . . . . .
H41 H 0.875561 0.803025 0.648783 0.094 Uiso 1 1 calc R U . . .
C42 C 0.7857(2) 0.8307(3) 0.63084(18) 0.0637(14) Uani 1 1 d . . . . .
H42 H 0.795539 0.880070 0.625301 0.076 Uiso 1 1 calc R U . . .
C43 C 0.7242(2) 0.8057(2) 0.62427(14) 0.0481(10) Uani 1 1 d . . . . .
C44 C 0.7432(2) 0.6100(2) 0.65863(14) 0.0475(10) Uani 1 1 d . . . . .
C45 C 0.7298(3) 0.5934(3) 0.69550(16) 0.0606(13) Uani 1 1 d . U . . .
C46 C 0.7189(3) 0.5198(3) 0.70456(15) 0.0601(13) Uani 1 1 d . . . . .
H46 H 0.707277 0.508594 0.729045 0.072 Uiso 1 1 calc R U . A 1
C47 C 0.7241(2) 0.4630(2) 0.67963(13) 0.0451(10) Uani 1 1 d . . . . .
C48 C 0.7369(2) 0.4814(2) 0.64336(14) 0.0470(10) Uani 1 1 d . . . . .
H48 H 0.739163 0.443600 0.625463 0.056 Uiso 1 1 calc R U . A 2
C49 C 0.7466(2) 0.5539(2) 0.63236(14) 0.0479(10) Uani 1 1 d . . . . .
C50 C 0.7139(8) 0.6495(9) 0.7245(5) 0.081(3) Uani 0.55 1 d . U P A 2
H50 H 0.718521 0.695764 0.710143 0.097 Uiso 0.55 1 calc R U P A 2
C51 C 0.7875(9) 0.6467(8) 0.7488(5) 0.104(4) Uani 0.55 1 d . U P A 2
H51A H 0.821169 0.660754 0.732174 0.155 Uiso 0.55 1 calc R U P A 2
H51B H 0.795401 0.596994 0.757942 0.155 Uiso 0.55 1 calc R U P A 2
H51C H 0.787019 0.680703 0.769658 0.155 Uiso 0.55 1 calc R U P A 2
C52 C 0.6469(10) 0.6552(10) 0.7348(5) 0.130(5) Uani 0.55 1 d . U P A 2
H52A H 0.620909 0.670454 0.713162 0.195 Uiso 0.55 1 calc R U P A 2
H52B H 0.643202 0.691422 0.754539 0.195 Uiso 0.55 1 calc R U P A 2
H52C H 0.632242 0.607577 0.743423 0.195 Uiso 0.55 1 calc R U P A 2
C53 C 0.7187(2) 0.3829(2) 0.69033(14) 0.0528(11) Uani 1 1 d . . . . .
H53 H 0.688172 0.358650 0.672461 0.063 Uiso 0.75 1 calc R U P E 1
H53A H 0.674655 0.379342 0.679267 0.063 Uiso 0.25 1 calc R U P F 2
C54 C 0.7836(4) 0.3457(4) 0.6876(3) 0.069(2) Uani 0.75 1 d . . P G 1
H54A H 0.797277 0.348031 0.662035 0.104 Uiso 0.75 1 calc R U P G 1
H54B H 0.780283 0.294443 0.695209 0.104 Uiso 0.75 1 calc R U P G 1
H54C H 0.814739 0.370801 0.703859 0.104 Uiso 0.75 1 calc R U P G 1
C54A C 0.7422(15) 0.3265(12) 0.6656(9) 0.088(9) Uani 0.25 1 d . . P G 2
H54D H 0.709239 0.314602 0.646812 0.133 Uiso 0.25 1 calc R U P G 2
H54E H 0.753135 0.282556 0.679953 0.133 Uiso 0.25 1 calc R U P G 2
H54F H 0.779997 0.344579 0.653526 0.133 Uiso 0.25 1 calc R U P G 2
C55 C 0.6957(4) 0.3712(3) 0.72903(16) 0.0773(18) Uani 1 1 d . . . . .
H55A H 0.655499 0.397018 0.731837 0.116 Uiso 1 1 calc R U . . .
H55B H 0.727415 0.390032 0.747053 0.116 Uiso 1 1 calc R U . . .
H55C H 0.689450 0.318778 0.733258 0.116 Uiso 1 1 calc R U . . .
C56 C 0.7636(3) 0.5712(3) 0.59244(17) 0.0696(16) Uani 1 1 d . . . . .
H56 H 0.746937 0.621194 0.586420 0.084 Uiso 1 1 calc R U . . .
C57 C 0.8361(4) 0.5739(5) 0.5902(3) 0.115(3) Uani 1 1 d . . . . .
H57A H 0.847513 0.583302 0.564643 0.173 Uiso 1 1 calc R U . . .
H57B H 0.854111 0.526958 0.598387 0.173 Uiso 1 1 calc R U . . .
H57C H 0.852941 0.613040 0.606220 0.173 Uiso 1 1 calc R U . . .
C58 C 0.7349(5) 0.5193(4) 0.56451(19) 0.111(3) Uani 1 1 d . . . . .
H58A H 0.690814 0.509278 0.570472 0.166 Uiso 1 1 calc R U . . .
H58B H 0.759094 0.473529 0.564970 0.166 Uiso 1 1 calc R U . . .
H58C H 0.736189 0.541150 0.539819 0.166 Uiso 1 1 calc R U . . .
C59 C 0.6728(2) 0.8568(2) 0.61120(13) 0.0463(10) Uani 1 1 d . . . . .
C60 C 0.6558(3) 0.8630(2) 0.57326(14) 0.0514(11) Uani 1 1 d . . . . .
C61 C 0.6050(3) 0.9086(3) 0.56282(14) 0.0531(11) Uani 1 1 d . . . . .
H61 H 0.593033 0.912621 0.537350 0.064 Uiso 1 1 calc R U . . .
C62 C 0.5710(3) 0.9486(3) 0.58870(14) 0.0539(11) Uani 1 1 d . . . . .
C63 C 0.5902(3) 0.9430(3) 0.62537(14) 0.0523(11) Uani 1 1 d . . . . .
H63 H 0.568321 0.970403 0.643211 0.063 Uiso 1 1 calc R U . . .
C64 C 0.6409(2) 0.8985(2) 0.63729(13) 0.0497(11) Uani 1 1 d . . . . .
C65 C 0.6918(3) 0.8222(3) 0.54443(16) 0.0659(14) Uani 1 1 d . . . . .
H65 H 0.713190 0.779487 0.556765 0.079 Uiso 1 1 calc R U . . .
C66 C 0.7437(3) 0.8724(4) 0.52928(19) 0.0840(19) Uani 1 1 d . . . . .
H66A H 0.768532 0.845104 0.511489 0.126 Uiso 1 1 calc R U . . .
H66B H 0.771739 0.889076 0.549737 0.126 Uiso 1 1 calc R U . . .
H66C H 0.723842 0.914687 0.516979 0.126 Uiso 1 1 calc R U . . .
C67 C 0.6490(4) 0.7934(4) 0.51310(19) 0.093(2) Uani 1 1 d . . . . .
H67A H 0.614583 0.764655 0.523316 0.139 Uiso 1 1 calc R U . . .
H67B H 0.673816 0.762385 0.496889 0.139 Uiso 1 1 calc R U . . .
H67C H 0.631156 0.834538 0.498866 0.139 Uiso 1 1 calc R U . . .
C68 C 0.5153(3) 0.9955(3) 0.57643(16) 0.0617(13) Uani 1 1 d . . . . .
H68 H 0.495735 1.014604 0.599261 0.074 Uiso 1 1 calc R U . . .
C69 C 0.5356(4) 1.0606(3) 0.5543(2) 0.0823(19) Uani 1 1 d . . . . .
H69A H 0.559002 1.043992 0.532969 0.123 Uiso 1 1 calc R U . . .
H69B H 0.563025 1.092161 0.569890 0.123 Uiso 1 1 calc R U . . .
H69C H 0.498059 1.088171 0.545757 0.123 Uiso 1 1 calc R U . . .
C70 C 0.4648(3) 0.9494(4) 0.5557(2) 0.090(2) Uani 1 1 d . . . . .
H70A H 0.482809 0.928523 0.533449 0.135 Uiso 1 1 calc R U . . .
H70B H 0.428464 0.980432 0.548622 0.135 Uiso 1 1 calc R U . . .
H70C H 0.450812 0.909898 0.571773 0.135 Uiso 1 1 calc R U . . .
C71 C 0.6585(3) 0.8947(3) 0.67824(14) 0.0569(12) Uani 1 1 d . . . . .
H71 H 0.695149 0.860374 0.681525 0.068 Uiso 1 1 calc R U . . .
C72 C 0.6790(3) 0.9685(3) 0.69344(16) 0.0636(14) Uani 1 1 d . . . . .
H72A H 0.715893 0.985844 0.680242 0.095 Uiso 1 1 calc R U . . .
H72B H 0.690283 0.963851 0.719832 0.095 Uiso 1 1 calc R U . . .
H72C H 0.644099 1.003491 0.690067 0.095 Uiso 1 1 calc R U . . .
C73 C 0.6033(4) 0.8643(4) 0.70042(17) 0.094(2) Uani 1 1 d . . . . .
H73A H 0.592879 0.814824 0.691824 0.141 Uiso 1 1 calc R U . . .
H73B H 0.566107 0.895958 0.696798 0.141 Uiso 1 1 calc R U . . .
H73C H 0.615855 0.862877 0.726739 0.141 Uiso 1 1 calc R U . . .
C74 C 0.9879(6) 0.5111(9) 0.7316(4) 0.131(3) Uani 0.75 1 d D U P H 2
H74A H 0.978929 0.563193 0.726093 0.157 Uiso 0.75 1 calc R U P H 2
H74B H 1.024631 0.498029 0.716671 0.157 Uiso 0.75 1 calc R U P H 2
C74A C 0.9749(16) 0.569(2) 0.7365(11) 0.132(4) Uani 0.25 1 d D U P I 1
H74C H 0.953756 0.614983 0.743426 0.158 Uiso 0.25 1 calc R U P I 1
H74D H 0.999262 0.582502 0.714608 0.158 Uiso 0.25 1 calc R U P I 1
C75 C 0.9237(8) 0.5343(11) 0.7185(4) 0.132(3) Uani 0.6 1 d D U P I 1
H75A H 0.889804 0.571340 0.720677 0.158 Uiso 0.6 1 calc R U P I 1
H75B H 0.913150 0.495973 0.736613 0.158 Uiso 0.6 1 calc R U P I 1
C75A C 0.9365(10) 0.4731(15) 0.7149(6) 0.134(3) Uani 0.4 1 d D U P H 2
H75C H 0.952065 0.423716 0.708545 0.161 Uiso 0.4 1 calc R U P H 2
H75D H 0.904473 0.466435 0.733926 0.161 Uiso 0.4 1 calc R U P H 2
C76 C 0.9058(5) 0.4998(7) 0.6843(3) 0.138(3) Uani 1 1 d D U . . .
H76A H 0.897351 0.447862 0.688693 0.208 Uiso 0.6 1 calc R U P I 1
H76B H 0.940250 0.504651 0.667051 0.208 Uiso 0.6 1 calc R U P I 1
H76C H 0.867408 0.523151 0.673827 0.208 Uiso 0.6 1 calc R U P I 1
H76D H 0.868315 0.527243 0.691627 0.208 Uiso 0.4 1 calc R U P I 2
H76E H 0.892522 0.459233 0.668147 0.208 Uiso 0.4 1 calc R U P I 2
H76F H 0.934196 0.532241 0.671140 0.208 Uiso 0.4 1 calc R U P I 2
C77 C 0.4048(10) 0.4529(11) 0.6957(6) 0.112(6) Uani 0.47 1 d . . P A 2
H77A H 0.371647 0.469262 0.677954 0.168 Uiso 0.47 1 calc R U P A 2
H77B H 0.412158 0.490797 0.714565 0.168 Uiso 0.47 1 calc R U P A 2
H77C H 0.391202 0.407699 0.707636 0.168 Uiso 0.47 1 calc R U P A 2
C78 C 0.5212(11) 0.4259(10) 0.7022(5) 0.103(6) Uani 0.47 1 d . . P A 2
H78A H 0.561065 0.425414 0.689101 0.155 Uiso 0.47 1 calc R U P A 2
H78B H 0.515540 0.378860 0.714601 0.155 Uiso 0.47 1 calc R U P A 2
H78C H 0.522532 0.465179 0.720680 0.155 Uiso 0.47 1 calc R U P A 2
C79 C 0.7430(8) 0.6522(9) 0.7277(5) 0.067(3) Uani 0.45 1 d . U P A 1
H79 H 0.784466 0.675920 0.722533 0.080 Uiso 0.45 1 calc R U P A 1
C80 C 0.6929(6) 0.7124(5) 0.7255(3) 0.055(2) Uani 0.45 1 d . U P A 1
H80A H 0.653017 0.692328 0.715058 0.083 Uiso 0.45 1 calc R U P A 1
H80B H 0.707415 0.751977 0.709638 0.083 Uiso 0.45 1 calc R U P A 1
H80C H 0.685975 0.731417 0.750325 0.083 Uiso 0.45 1 calc R U P A 1
C81 C 0.7460(10) 0.6320(9) 0.7635(4) 0.086(4) Uani 0.45 1 d . U P A 1
H81A H 0.708142 0.603668 0.769178 0.129 Uiso 0.45 1 calc R U P A 1
H81B H 0.748175 0.675738 0.779207 0.129 Uiso 0.45 1 calc R U P A 1
H81C H 0.783947 0.602072 0.768325 0.129 Uiso 0.45 1 calc R U P A 1
C82 C 0.4671(9) 0.4387(9) 0.6753(4) 0.072(4) Uani 0.47 1 d . . P A 2
H82 H 0.461376 0.394311 0.659392 0.086 Uiso 0.47 1 calc R U P A 2
C83 C 0.451(2) 0.774(2) 0.6294(16) 0.105(8) Uani 0.45 1 d . U P D 2
H83A H 0.406267 0.761983 0.624592 0.158 Uiso 0.45 1 calc R U P D 2
H83B H 0.474361 0.767750 0.606644 0.158 Uiso 0.45 1 calc R U P D 2
H83C H 0.454764 0.824863 0.637734 0.158 Uiso 0.45 1 calc R U P D 2

loop_
_atom_site_aniso_label
_atom_site_aniso_U_11
_atom_site_aniso_U_22
_atom_site_aniso_U_33
_atom_site_aniso_U_23
_atom_site_aniso_U_13
_atom_site_aniso_U_12
La1 0.0297(2) 0.0215(3) 0.0394(4) 0.0043(3) 0.0039(2) -0.00021(19)
La1A 0.0822(8) 0.0360(5) 0.0927(12) 0.0025(7) 0.0055(7) -0.0020(4)
S1 0.0278(14) 0.0267(10) 0.0537(19) -0.0037(13) -0.0003(12) 0.0020(9)
S1A 0.053(3) 0.0448(17) 0.090(4) -0.010(3) 0.008(2) -0.0018(16)
S2 0.0264(15) 0.0260(18) 0.0572(16) 0.0071(11) -0.0009(11) -0.0010(11)
S2A 0.080(4) 0.035(3) 0.113(7) 0.021(4) -0.010(3) -0.004(2)
C1 0.053(5) 0.050(5) 0.050(5) -0.003(4) 0.003(4) -0.015(4)
C2 0.048(2) 0.034(2) 0.042(2) 0.0026(17) -0.0023(18) -0.0041(17)
C3 0.046(2) 0.033(2) 0.038(2) -0.0012(16) 0.0004(17) -0.0022(16)
C4 0.044(2) 0.047(3) 0.064(3) -0.013(2) -0.006(2) 0.004(2)
C5 0.050(3) 0.054(3) 0.071(3) -0.019(2) -0.013(2) 0.000(2)
C6 0.055(3) 0.041(2) 0.054(3) -0.009(2) -0.005(2) 0.001(2)
C7 0.045(2) 0.037(2) 0.045(2) 0.0044(17) 0.0018(18) 0.0009(18)
C8 0.040(2) 0.035(2) 0.047(2) -0.0037(17) 0.0008(17) -0.0053(16)
C8A 0.071(15) 0.036(9) 0.070(10) -0.012(7) 0.007(12) -0.010(10)
C9 0.037(7) 0.034(6) 0.039(5) -0.005(4) 0.005(5) -0.001(5)
C9A 0.070(13) 0.080(12) 0.070(9) -0.028(8) 0.019(12) -0.019(12)
C10 0.032(6) 0.035(5) 0.052(6) -0.015(4) 0.015(6) -0.008(5)
C11 0.050(3) 0.041(2) 0.073(3) -0.012(2) 0.001(2) -0.003(2)
C12 0.045(2) 0.035(2) 0.072(3) 0.004(2) -0.004(2) 0.0049(18)
C13 0.049(2) 0.039(2) 0.052(2) 0.0059(18) 0.0000(19) 0.0079(18)
C14 0.044(5) 0.036(4) 0.044(5) -0.005(3) 0.006(4) -0.013(4)
C15 0.050(6) 0.079(8) 0.072(7) 0.021(6) 0.022(5) -0.006(5)
C16 0.053(6) 0.043(5) 0.083(9) 0.015(5) -0.007(6) -0.001(4)
C17 0.056(3) 0.047(3) 0.118(5) -0.029(3) 0.005(3) -0.004(2)
C18 0.105(19) 0.065(8) 0.121(8) -0.030(6) 0.049(16) 0.017(15)
C18A 0.13(2) 0.068(8) 0.127(9) -0.033(7) 0.05(2) 0.016(19)
C19 0.12(2) 0.038(6) 0.129(17) -0.024(8) 0.001(14) -0.014(10)
C19A 0.067(7) 0.048(5) 0.041(4) 0.008(4) -0.002(6) 0.006(6)
C20 0.076(7) 0.048(4) 0.050(4) 0.012(4) 0.004(6) 0.010(6)
C20A 0.090(10) 0.071(7) 0.057(7) -0.004(6) -0.008(8) 0.015(8)
C21 0.113(12) 0.079(8) 0.066(8) 0.011(6) -0.016(9) 0.020(10)
C21A 0.082(9) 0.077(7) 0.044(6) 0.011(6) 0.006(6) -0.026(8)
C22 0.108(9) 0.074(6) 0.068(7) 0.013(6) 0.016(7) 0.006(8)
C23 0.047(2) 0.030(2) 0.061(3) -0.0001(19) -0.006(2) -0.0038(17)
C24 0.051(3) 0.040(2) 0.067(3) 0.005(2) -0.004(2) 0.004(2)
C25 0.055(3) 0.052(3) 0.080(4) 0.004(3) 0.008(3) 0.007(2)
C26 0.051(3) 0.045(3) 0.092(4) 0.014(3) -0.005(3) 0.009(2)
C27 0.067(3) 0.047(3) 0.073(3) 0.014(2) -0.010(3) 0.011(2)
C28 0.062(3) 0.034(2) 0.063(3) 0.004(2) -0.007(2) -0.009(2)
C29 0.056(3) 0.048(3) 0.068(3) 0.005(2) 0.006(2) 0.009(2)
C30 0.131(6) 0.060(4) 0.080(4) -0.007(3) -0.010(4) 0.003(4)
C31 0.081(4) 0.075(4) 0.083(4) 0.016(3) 0.015(3) 0.001(3)
C32 0.065(4) 0.067(4) 0.118(6) 0.025(4) 0.004(4) 0.017(3)
C33 0.067(4) 0.050(3) 0.170(8) 0.012(4) 0.004(4) 0.012(3)
C34 0.064(4) 0.090(5) 0.165(8) 0.010(5) -0.018(5) 0.014(4)
C35 0.072(3) 0.039(2) 0.061(3) 0.011(2) -0.002(2) 0.001(2)
C36 0.062(4) 0.089(5) 0.085(4) 0.000(4) 0.007(3) -0.011(3)
C37 0.101(5) 0.077(4) 0.068(4) 0.009(3) -0.003(3) -0.026(4)
C38 0.047(2) 0.033(2) 0.062(3) 0.0056(19) 0.006(2) -0.0053(18)
C39 0.045(2) 0.035(2) 0.074(3) 0.009(2) 0.005(2) -0.0022(18)
C40 0.048(3) 0.044(3) 0.124(5) 0.021(3) -0.014(3) -0.002(2)
C41 0.046(3) 0.045(3) 0.142(6) 0.023(3) -0.011(3) -0.014(2)
C42 0.052(3) 0.036(2) 0.102(4) 0.017(3) -0.002(3) -0.010(2)
C43 0.052(3) 0.033(2) 0.060(3) 0.0079(19) 0.005(2) -0.0019(19)
C44 0.038(2) 0.031(2) 0.073(3) 0.011(2) -0.002(2) 0.0030(17)
C45 0.079(3) 0.031(2) 0.073(3) 0.003(2) 0.006(3) 0.005(2)
C46 0.082(4) 0.042(3) 0.057(3) 0.011(2) 0.014(3) 0.011(2)
C47 0.048(2) 0.028(2) 0.059(3) 0.0077(18) 0.001(2) -0.0004(17)
C48 0.049(2) 0.033(2) 0.060(3) 0.0037(19) 0.004(2) 0.0048(18)
C49 0.041(2) 0.039(2) 0.064(3) 0.008(2) 0.007(2) 0.0008(18)
C50 0.107(7) 0.047(4) 0.089(5) -0.009(4) 0.008(6) 0.005(6)
C51 0.149(10) 0.058(6) 0.101(8) -0.015(6) -0.040(8) -0.001(7)
C52 0.174(12) 0.098(9) 0.121(10) -0.014(8) 0.034(10) -0.002(9)
C53 0.059(3) 0.034(2) 0.065(3) 0.012(2) 0.001(2) -0.001(2)
C54 0.060(4) 0.041(4) 0.107(6) 0.026(4) 0.010(4) 0.017(3)
C54A 0.10(2) 0.034(11) 0.13(3) 0.020(13) -0.001(19) -0.002(12)
C55 0.118(5) 0.048(3) 0.066(4) 0.013(3) 0.004(3) -0.007(3)
C56 0.090(4) 0.050(3) 0.071(4) 0.014(3) 0.026(3) -0.001(3)
C57 0.104(6) 0.107(6) 0.140(7) 0.019(5) 0.070(6) -0.003(5)
C58 0.194(10) 0.076(5) 0.064(4) 0.004(4) 0.024(5) -0.016(5)
C59 0.055(3) 0.0265(19) 0.057(3) 0.0052(18) 0.002(2) -0.0035(18)
C60 0.067(3) 0.031(2) 0.057(3) 0.0016(19) 0.007(2) 0.003(2)
C61 0.068(3) 0.038(2) 0.053(3) 0.004(2) -0.004(2) 0.001(2)
C62 0.067(3) 0.036(2) 0.058(3) 0.003(2) -0.002(2) 0.005(2)
C63 0.064(3) 0.038(2) 0.055(3) -0.006(2) 0.005(2) -0.001(2)
C64 0.058(3) 0.036(2) 0.055(3) 0.0005(19) 0.000(2) -0.007(2)
C65 0.090(4) 0.046(3) 0.062(3) 0.001(2) 0.005(3) 0.017(3)
C66 0.096(5) 0.072(4) 0.085(4) 0.007(3) 0.030(4) 0.014(4)
C67 0.123(6) 0.081(5) 0.074(4) -0.023(4) 0.008(4) 0.019(4)
C68 0.073(3) 0.049(3) 0.064(3) -0.006(2) -0.002(3) 0.015(2)
C69 0.102(5) 0.052(3) 0.092(5) 0.011(3) -0.009(4) 0.025(3)
C70 0.079(4) 0.075(4) 0.114(6) -0.020(4) -0.027(4) 0.024(3)
C71 0.076(3) 0.039(2) 0.056(3) 0.001(2) -0.003(2) -0.003(2)
C72 0.079(4) 0.048(3) 0.062(3) -0.001(2) -0.005(3) -0.007(3)
C73 0.122(6) 0.100(5) 0.059(4) 0.011(3) -0.008(4) -0.047(5)
C74 0.081(5) 0.164(8) 0.148(7) 0.026(7) 0.018(5) -0.012(5)
C74A 0.084(6) 0.164(9) 0.149(8) 0.030(7) 0.019(6) -0.009(6)
C75 0.082(5) 0.164(8) 0.151(7) 0.032(6) 0.018(5) -0.009(5)
C75A 0.084(5) 0.166(8) 0.153(7) 0.029(7) 0.017(5) -0.012(5)
C76 0.084(5) 0.169(8) 0.163(7) 0.029(6) 0.012(5) -0.015(5)
C77 0.101(14) 0.121(16) 0.115(15) -0.002(12) 0.039(12) -0.045(13)
C78 0.137(17) 0.098(13) 0.076(10) 0.024(9) 0.011(10) 0.020(12)
C79 0.082(6) 0.040(4) 0.078(5) -0.009(4) -0.010(6) 0.007(6)
C80 0.086(7) 0.026(4) 0.053(5) -0.010(4) 0.001(5) 0.005(4)
C81 0.122(10) 0.053(7) 0.084(8) -0.020(6) 0.009(8) -0.001(7)
C82 0.094(13) 0.073(10) 0.048(7) -0.001(7) 0.012(8) -0.012(9)
C83 0.13(2) 0.043(9) 0.140(18) -0.025(10) 0.011(16) 0.000(13)

loop_
_atom_type_symbol
_atom_type_description
_atom_type_scat_dispersion_real
_atom_type_scat_dispersion_imag
_atom_type_scat_source
C C 0.0181 0.0091 'International Tables Vol C Tables 4.2.6.8 and 6.1.1.4'
H H 0.0000 0.0000 'International Tables Vol C Tables 4.2.6.8 and 6.1.1.4'
La La -1.4094 9.0376 'International Tables Vol C Tables 4.2.6.8 and 6.1.1.4'
S S 0.3331 0.5567 'International Tables Vol C Tables 4.2.6.8 and 6.1.1.4'

loop_
_geom_angle_atom_site_label_1
_geom_angle_atom_site_label_2
_geom_angle_atom_site_label_3
_geom_angle
_geom_angle_site_symmetry_1
_geom_angle_site_symmetry_3
_geom_angle_publ_flag
S1 La1 S2 133.60(18) . . ?
S1 La1 C8 60.22(12) . . ?
S1 La1 C11 115.40(13) . . ?
S1 La1 C12 101.30(13) . . ?
S1 La1 C13 74.95(12) . . ?
S1 La1 C44 108.16(12) . . ?
S1 La1 C45 113.35(13) . . ?
S1 La1 C46 92.25(13) . . ?
S1 La1 C49 83.28(12) . . ?
S2 La1 C8 108.38(16) . . ?
S2 La1 C11 71.72(14) . . ?
S2 La1 C12 64.13(15) . . ?
S2 La1 C13 82.47(17) . . ?
S2 La1 C44 61.72(13) . . ?
S2 La1 C45 78.00(16) . . ?
S2 La1 C46 104.19(17) . . ?
S2 La1 C49 73.57(14) . . ?
C1 La1 S1 115.9(2) . . ?
C1 La1 S2 110.5(3) . . ?
C1 La1 C8 105.5(2) . . ?
C1 La1 C11 81.5(3) . . ?
C1 La1 C12 107.8(2) . . ?
C1 La1 C13 121.0(2) . . ?
C1 La1 C44 99.7(2) . . ?
C1 La1 C45 74.2(2) . . ?
C1 La1 C46 68.1(2) . . ?
C1 La1 C49 119.1(2) . . ?
C8 La1 C49 131.76(13) . . ?
C11 La1 C8 55.19(12) . . ?
C11 La1 C12 26.33(14) . . ?
C11 La1 C13 47.10(13) . . ?
C11 La1 C44 130.73(13) . . ?
C11 La1 C45 131.09(14) . . ?
C11 La1 C46 145.94(14) . . ?
C11 La1 C49 144.24(14) . . ?
C12 La1 C8 46.50(12) . . ?
C12 La1 C13 26.38(12) . . ?
C12 La1 C44 124.90(13) . . ?
C12 La1 C45 140.47(13) . . ?
C12 La1 C46 166.13(14) . . ?
C12 La1 C49 125.10(13) . . ?
C13 La1 C8 26.42(11) . . ?
C13 La1 C49 119.74(13) . . ?
C44 La1 C8 154.79(13) . . ?
C44 La1 C13 133.61(13) . . ?
C44 La1 C45 26.42(14) . . ?
C44 La1 C49 26.18(13) . . ?
C45 La1 C8 172.98(13) . . ?
C45 La1 C13 158.81(14) . . ?
C45 La1 C49 46.28(14) . . ?
C46 La1 C8 146.77(13) . . ?
C46 La1 C13 166.53(13) . . ?
C46 La1 C44 46.14(13) . . ?
C46 La1 C45 26.44(13) . . ?
C46 La1 C49 53.14(14) . . ?
S1A La1A S2A 135.3(3) . . ?
S1A La1A C8 66.52(16) . . ?
S1A La1A C8A 79.2(5) . . ?
S1A La1A C9A 107.8(5) . . ?
S1A La1A C12 107.12(18) . . ?
S1A La1A C13 79.89(18) . . ?
S1A La1A C44 111.20(16) . . ?
S1A La1A C48 64.78(17) . . ?
S1A La1A C49 85.16(16) . . ?
S2A La1A C8 110.0(2) . . ?
S2A La1A C8A 118.5(5) . . ?
S2A La1A C9A 96.4(6) . . ?
S2A La1A C12 64.0(2) . . ?
S2A La1A C13 83.6(2) . . ?
S2A La1A C44 64.4(2) . . ?
S2A La1A C48 104.7(2) . . ?
S2A La1A C49 77.1(2) . . ?
C8A La1A C8 26.7(6) . . ?
C8A La1A C12 56.5(5) . . ?
C8A La1A C44 162.6(6) . . ?
C8A La1A C48 136.3(5) . . ?
C9A La1A C8 47.5(5) . . ?
C9A La1A C8A 28.6(7) . . ?
C9A La1A C12 46.7(6) . . ?
C9A La1A C13 56.0(5) . . ?
C9A La1A C44 138.7(5) . . ?
C9A La1A C48 155.7(6) . . ?
C9A La1A C49 166.0(5) . . ?
C12 La1A C8 47.42(12) . . ?
C12 La1A C44 128.37(14) . . ?
C13 La1A C8 27.41(12) . . ?
C13 La1A C8A 48.9(6) . . ?
C13 La1A C12 27.23(13) . . ?
C13 La1A C44 144.35(14) . . ?
C13 La1A C48 137.49(14) . . ?
C44 La1A C8 170.28(14) . . ?
C48 La1A C8 131.29(14) . . ?
C48 La1A C12 156.01(15) . . ?
C48 La1A C44 47.64(12) . . ?
C49 La1A C8 146.36(14) . . ?
C49 La1A C8A 163.3(5) . . ?
C49 La1A C12 135.52(15) . . ?
C49 La1A C13 134.00(15) . . ?
C49 La1A C44 27.31(13) . . ?
C49 La1A C48 27.61(12) . . ?
C2 S1 La1 120.7(2) . . ?
C2 S1A La1A 110.6(3) . . ?
C38 S2 La1 118.0(4) . . ?
C38 S2A La1A 114.4(5) . . ?
La1 C1 H1A 109.5 . . ?
La1 C1 H1B 109.5 . . ?
La1 C1 H1C 109.5 . . ?
H1A C1 H1B 109.5 . . ?
H1A C1 H1C 109.5 . . ?
H1B C1 H1C 109.5 . . ?
C3 C2 S1 119.1(3) . . ?
C3 C2 S1A 125.2(4) . . ?
C3 C2 C7 119.4(4) . . ?
C7 C2 S1 121.1(4) . . ?
C7 C2 S1A 114.5(4) . . ?
C2 C3 C8 119.5(4) . . ?
C4 C3 C2 120.5(4) . . ?
C4 C3 C8 119.9(4) . . ?
C3 C4 H4 120.0 . . ?
C3 C4 C5 120.0(4) . . ?
C5 C4 H4 120.0 . . ?
C4 C5 H5 120.2 . . ?
C6 C5 C4 119.6(4) . . ?
C6 C5 H5 120.2 . . ?
C5 C6 H6 119.0 . . ?
C5 C6 C7 122.0(4) . . ?
C7 C6 H6 119.0 . . ?
C2 C7 C23 120.9(4) . . ?
C6 C7 C2 118.3(4) . . ?
C6 C7 C23 120.6(4) . . ?
C3 C8 La1 120.4(3) . . ?
C3 C8 La1A 116.0(3) . . ?
C8A C8 La1A 74.1(10) . . ?
C8A C8 C3 116.5(12) . . ?
C8A C8 C13 121.1(12) . . ?
C9 C8 La1 81.6(8) . . ?
C9 C8 C3 121.1(10) . . ?
C13 C8 La1 76.3(3) . . ?
C13 C8 La1A 72.5(3) . . ?
C13 C8 C3 121.4(4) . . ?
C13 C8 C9 116.6(10) . . ?
C8 C8A La1A 79.1(11) . . ?
C8 C8A C9A 115(2) . . ?
C8 C8A C82 124(2) . . ?
C9A C8A La1A 72.8(12) . . ?
C9A C8A C82 121(2) . . ?
C82 C8A La1A 116.5(12) . . ?
C8 C9 C14 118.4(16) . . ?
C10 C9 C8 122.3(18) . . ?
C10 C9 C14 119.3(16) . . ?
La1A C9A H9A 116.9 . . ?
C8A C9A La1A 78.6(12) . . ?
C8A C9A H9A 116.9 . . ?
C11 C9A La1A 88.6(9) . . ?
C11 C9A C8A 125(2) . . ?
C11 C9A H9A 116.9 . . ?
C9 C10 H10 120.1 . . ?
C9 C10 C11 119.8(15) . . ?
C11 C10 H10 120.1 . . ?
C9A C11 C17 123.5(11) . . ?
C10 C11 La1 82.0(5) . . ?
C10 C11 C17 120.3(8) . . ?
C12 C11 La1 78.0(3) . . ?
C12 C11 C9A 113.6(10) . . ?
C12 C11 C10 118.3(8) . . ?
C12 C11 C17 120.9(5) . . ?
C17 C11 La1 117.0(3) . . ?
La1 C12 H12 118.2 . . ?
C11 C12 La1 75.7(3) . . ?
C11 C12 La1A 83.9(3) . . ?
C11 C12 H12 118.8 . . ?
C11 C12 C13 122.4(5) . . ?
C13 C12 La1 77.9(3) . . ?
C13 C12 La1A 72.7(3) . . ?
C13 C12 H12 118.8 . . ?
C8 C13 La1 77.3(3) . . ?
C8 C13 La1A 80.1(3) . . ?
C8 C13 C19A 122.1(10) . . ?
C8 C13 C20 116.9(9) . . ?
C12 C13 La1 75.7(3) . . ?
C12 C13 La1A 80.0(3) . . ?
C12 C13 C8 119.3(4) . . ?
C12 C13 C19A 118.4(10) . . ?
C12 C13 C20 121.9(9) . . ?
C19A C13 La1A 107.0(6) . . ?
C20 C13 La1 131.0(6) . . ?
C9 C14 H14 105.7 . . ?
C9 C14 C15 111.6(10) . . ?
C15 C14 H14 105.7 . . ?
C16 C14 C9 115.1(10) . . ?
C16 C14 H14 105.7 . . ?
C16 C14 C15 112.2(9) . . ?
C14 C15 H15A 109.5 . . ?
C14 C15 H15B 109.5 . . ?
C14 C15 H15C 109.5 . . ?
H15A C15 H15B 109.5 . . ?
H15A C15 H15C 109.5 . . ?
H15B C15 H15C 109.5 . . ?
C14 C16 H16A 109.5 . . ?
C14 C16 H16B 109.5 . . ?
C14 C16 H16C 109.5 . . ?
H16A C16 H16B 109.5 . . ?
H16A C16 H16C 109.5 . . ?
H16B C16 H16C 109.5 . . ?
C11 C17 H17 105.5 . . ?
C11 C17 H17A 106.0 . . ?
C11 C17 C18 110.9(16) . . ?
C11 C17 C83 106.2(15) . . ?
C18 C17 H17 105.5 . . ?
C18A C17 C11 119(3) . . ?
C18A C17 H17A 106.0 . . ?
C18A C17 C83 113(3) . . ?
C19 C17 C11 117.4(15) . . ?
C19 C17 H17 105.5 . . ?
C19 C17 C18 111(2) . . ?
C83 C17 H17A 106.0 . . ?
C17 C18 H18A 109.5 . . ?
C17 C18 H18B 109.5 . . ?
C17 C18 H18C 109.5 . . ?
H18A C18 H18B 109.5 . . ?
H18A C18 H18C 109.5 . . ?
H18B C18 H18C 109.5 . . ?
C17 C18A H18D 109.5 . . ?
C17 C18A H18E 109.5 . . ?
C17 C18A H18F 109.5 . . ?
H18D C18A H18E 109.5 . . ?
H18D C18A H18F 109.5 . . ?
H18E C18A H18F 109.5 . . ?
C17 C19 H19A 109.5 . . ?
C17 C19 H19B 109.5 . . ?
C17 C19 H19C 109.5 . . ?
H19A C19 H19B 109.5 . . ?
H19A C19 H19C 109.5 . . ?
H19B C19 H19C 109.5 . . ?
C13 C19A H19D 108.7 . . ?
C20A C19A C13 103.5(13) . . ?
C20A C19A H19D 108.7 . . ?
C21A C19A C13 117.8(16) . . ?
C21A C19A H19D 108.7 . . ?
C21A C19A C20A 109.1(17) . . ?
C13 C20 H20 108.6 . . ?
C13 C20 C21 109.7(12) . . ?
C21 C20 H20 108.6 . . ?
C22 C20 C13 113.0(14) . . ?
C22 C20 H20 108.6 . . ?
C22 C20 C21 108.3(14) . . ?
C19A C20A H20A 109.5 . . ?
C19A C20A H20B 109.5 . . ?
C19A C20A H20C 109.5 . . ?
H20A C20A H20B 109.5 . . ?
H20A C20A H20C 109.5 . . ?
H20B C20A H20C 109.5 . . ?
C20 C21 H21A 109.5 . . ?
C20 C21 H21B 109.5 . . ?
C20 C21 H21C 109.5 . . ?
H21A C21 H21B 109.5 . . ?
H21A C21 H21C 109.5 . . ?
H21B C21 H21C 109.5 . . ?
C19A C21A H21D 109.5 . . ?
C19A C21A H21E 109.5 . . ?
C19A C21A H21F 109.5 . . ?
H21D C21A H21E 109.5 . . ?
H21D C21A H21F 109.5 . . ?
H21E C21A H21F 109.5 . . ?
C20 C22 H22A 109.5 . . ?
C20 C22 H22B 109.5 . . ?
C20 C22 H22C 109.5 . . ?
H22A C22 H22B 109.5 . . ?
H22A C22 H22C 109.5 . . ?
H22B C22 H22C 109.5 . . ?
C24 C23 C7 120.9(4) . . ?
C24 C23 C28 118.8(4) . . ?
C28 C23 C7 120.3(4) . . ?
C23 C24 C29 121.7(4) . . ?
C25 C24 C23 118.7(5) . . ?
C25 C24 C29 119.6(5) . . ?
C24 C25 H25 118.9 . . ?
C26 C25 C24 122.3(5) . . ?
C26 C25 H25 118.9 . . ?
C25 C26 C32 121.4(6) . . ?
C27 C26 C25 119.0(5) . . ?
C27 C26 C32 119.6(5) . . ?
C26 C27 H27 119.5 . . ?
C26 C27 C28 121.0(5) . . ?
C28 C27 H27 119.5 . . ?
C23 C28 C35 120.1(4) . . ?
C27 C28 C23 120.1(5) . . ?
C27 C28 C35 119.7(5) . . ?
C24 C29 H29 107.4 . . ?
C24 C29 C30 111.7(5) . . ?
C30 C29 H29 107.4 . . ?
C31 C29 C24 111.5(5) . . ?
C31 C29 H29 107.4 . . ?
C31 C29 C30 111.1(5) . . ?
C29 C30 H30A 109.5 . . ?
C29 C30 H30B 109.5 . . ?
C29 C30 H30C 109.5 . . ?
H30A C30 H30B 109.5 . . ?
H30A C30 H30C 109.5 . . ?
H30B C30 H30C 109.5 . . ?
C29 C31 H31A 109.5 . . ?
C29 C31 H31B 109.5 . . ?
C29 C31 H31C 109.5 . . ?
H31A C31 H31B 109.5 . . ?
H31A C31 H31C 109.5 . . ?
H31B C31 H31C 109.5 . . ?
C26 C32 H32 107.4 . . ?
C33 C32 C26 110.2(6) . . ?
C33 C32 H32 107.4 . . ?
C34 C32 C26 113.0(5) . . ?
C34 C32 H32 107.4 . . ?
C34 C32 C33 111.1(6) . . ?
C32 C33 H33A 109.5 . . ?
C32 C33 H33B 109.5 . . ?
C32 C33 H33C 109.5 . . ?
H33A C33 H33B 109.5 . . ?
H33A C33 H33C 109.5 . . ?
H33B C33 H33C 109.5 . . ?
C32 C34 H34A 109.5 . . ?
C32 C34 H34B 109.5 . . ?
C32 C34 H34C 109.5 . . ?
H34A C34 H34B 109.5 . . ?
H34A C34 H34C 109.5 . . ?
H34B C34 H34C 109.5 . . ?
C28 C35 H35 107.8 . . ?
C28 C35 C37 114.3(5) . . ?
C36 C35 C28 110.0(5) . . ?
C36 C35 H35 107.8 . . ?
C36 C35 C37 109.0(5) . . ?
C37 C35 H35 107.8 . . ?
C35 C36 H36A 109.5 . . ?
C35 C36 H36B 109.5 . . ?
C35 C36 H36C 109.5 . . ?
H36A C36 H36B 109.5 . . ?
H36A C36 H36C 109.5 . . ?
H36B C36 H36C 109.5 . . ?
C35 C37 H37A 109.5 . . ?
C35 C37 H37B 109.5 . . ?
C35 C37 H37C 109.5 . . ?
H37A C37 H37B 109.5 . . ?
H37A C37 H37C 109.5 . . ?
H37B C37 H37C 109.5 . . ?
C39 C38 S2 121.1(4) . . ?
C39 C38 S2A 122.5(5) . . ?
C39 C38 C43 119.0(4) . . ?
C43 C38 S2 119.7(4) . . ?
C43 C38 S2A 118.4(5) . . ?
C38 C39 C44 120.1(4) . . ?
C40 C39 C38 120.9(4) . . ?
C40 C39 C44 119.0(4) . . ?
C39 C40 H40 119.8 . . ?
C41 C40 C39 120.4(5) . . ?
C41 C40 H40 119.8 . . ?
C40 C41 H41 120.5 . . ?
C40 C41 C42 119.1(5) . . ?
C42 C41 H41 120.5 . . ?
C41 C42 H42 119.1 . . ?
C43 C42 C41 121.8(4) . . ?
C43 C42 H42 119.1 . . ?
C38 C43 C59 120.5(4) . . ?
C42 C43 C38 118.6(4) . . ?
C42 C43 C59 120.8(4) . . ?
C39 C44 La1 118.5(3) . . ?
C39 C44 La1A 118.0(3) . . ?
C45 C44 La1 76.9(3) . . ?
C45 C44 La1A 84.2(3) . . ?
C45 C44 C39 119.6(4) . . ?
C49 C44 La1 78.5(3) . . ?
C49 C44 La1A 71.5(3) . . ?
C49 C44 C39 120.2(4) . . ?
C49 C44 C45 120.1(4) . . ?
C44 C45 La1 76.7(3) . . ?
C44 C45 C46 117.9(5) . . ?
C44 C45 C50 124.7(8) . . ?
C44 C45 C79 120.7(8) . . ?
C46 C45 La1 76.6(3) . . ?
C46 C45 C50 116.3(8) . . ?
C46 C45 C79 119.9(8) . . ?
C79 C45 La1 128.9(7) . . ?
La1 C46 H46 113.0 . . ?
C45 C46 La1 77.0(3) . . ?
C45 C46 H46 118.3 . . ?
C47 C46 La1 81.6(3) . . ?
C47 C46 C45 123.3(5) . . ?
C47 C46 H46 118.3 . . ?
C46 C47 C48 117.2(4) . . ?
C46 C47 C53 123.3(4) . . ?
C48 C47 C53 119.5(4) . . ?
La1A C48 H48 112.2 . . ?
C47 C48 La1A 85.2(3) . . ?
C47 C48 H48 118.9 . . ?
C47 C48 C49 122.1(4) . . ?
C49 C48 La1A 73.6(3) . . ?
C49 C48 H48 118.9 . . ?
C44 C49 La1 75.3(3) . . ?
C44 C49 La1A 81.2(3) . . ?
C44 C49 C56 120.4(4) . . ?
C48 C49 La1 78.6(3) . . ?
C48 C49 La1A 78.8(3) . . ?
C48 C49 C44 119.2(4) . . ?
C48 C49 C56 120.3(5) . . ?
C56 C49 La1 118.8(3) . . ?
C56 C49 La1A 112.4(3) . . ?
C45 C50 H50 100.6 . . ?
C45 C50 C51 96.4(10) . . ?
C51 C50 H50 100.6 . . ?
C52 C50 C45 117.4(13) . . ?
C52 C50 H50 100.6 . . ?
C52 C50 C51 135.5(15) . . ?
C50 C51 H51A 109.5 . . ?
C50 C51 H51B 109.5 . . ?
C50 C51 H51C 109.5 . . ?
H51A C51 H51B 109.5 . . ?
H51A C51 H51C 109.5 . . ?
H51B C51 H51C 109.5 . . ?
C50 C52 H52A 109.5 . . ?
C50 C52 H52B 109.5 . . ?
C50 C52 H52C 109.5 . . ?
H52A C52 H52B 109.5 . . ?
H52A C52 H52C 109.5 . . ?
H52B C52 H52C 109.5 . . ?
C47 C53 H53 108.4 . . ?
C47 C53 H53A 92.2 . . ?
C47 C53 C54 109.6(4) . . ?
C54 C53 H53 108.4 . . ?
C54A C53 C47 119.6(11) . . ?
C54A C53 H53A 92.2 . . ?
C54A C53 C55 126.2(11) . . ?
C55 C53 C47 113.7(4) . . ?
C55 C53 H53 108.4 . . ?
C55 C53 H53A 92.2 . . ?
C55 C53 C54 108.1(5) . . ?
C53 C54 H54A 109.5 . . ?
C53 C54 H54B 109.5 . . ?
C53 C54 H54C 109.5 . . ?
H54A C54 H54B 109.5 . . ?
H54A C54 H54C 109.5 . . ?
H54B C54 H54C 109.5 . . ?
C53 C54A H54D 109.5 . . ?
C53 C54A H54E 109.5 . . ?
C53 C54A H54F 109.5 . . ?
H54D C54A H54E 109.5 . . ?
H54D C54A H54F 109.5 . . ?
H54E C54A H54F 109.5 . . ?
C53 C55 H55A 109.5 . . ?
C53 C55 H55B 109.5 . . ?
C53 C55 H55C 109.5 . . ?
H55A C55 H55B 109.5 . . ?
H55A C55 H55C 109.5 . . ?
H55B C55 H55C 109.5 . . ?
C49 C56 H56 107.6 . . ?
C49 C56 C57 108.8(6) . . ?
C57 C56 H56 107.6 . . ?
C58 C56 C49 113.7(5) . . ?
C58 C56 H56 107.6 . . ?
C58 C56 C57 111.3(7) . . ?
C56 C57 H57A 109.5 . . ?
C56 C57 H57B 109.5 . . ?
C56 C57 H57C 109.5 . . ?
H57A C57 H57B 109.5 . . ?
H57A C57 H57C 109.5 . . ?
H57B C57 H57C 109.5 . . ?
C56 C58 H58A 109.5 . . ?
C56 C58 H58B 109.5 . . ?
C56 C58 H58C 109.5 . . ?
H58A C58 H58B 109.5 . . ?
H58A C58 H58C 109.5 . . ?
H58B C58 H58C 109.5 . . ?
C60 C59 C43 121.0(4) . . ?
C64 C59 C43 119.1(4) . . ?
C64 C59 C60 119.9(4) . . ?
C59 C60 C65 121.0(5) . . ?
C61 C60 C59 118.5(4) . . ?
C61 C60 C65 120.5(5) . . ?
C60 C61 H61 118.9 . . ?
C60 C61 C62 122.3(5) . . ?
C62 C61 H61 118.9 . . ?
C61 C62 C68 120.7(5) . . ?
C63 C62 C61 117.6(5) . . ?
C63 C62 C68 121.7(5) . . ?
C62 C63 H63 118.8 . . ?
C62 C63 C64 122.4(5) . . ?
C64 C63 H63 118.8 . . ?
C59 C64 C71 121.7(4) . . ?
C63 C64 C59 119.2(4) . . ?
C63 C64 C71 119.1(4) . . ?
C60 C65 H65 108.0 . . ?
C60 C65 C66 109.4(5) . . ?
C60 C65 C67 112.8(5) . . ?
C66 C65 H65 108.0 . . ?
C67 C65 H65 108.0 . . ?
C67 C65 C66 110.5(6) . . ?
C65 C66 H66A 109.5 . . ?
C65 C66 H66B 109.5 . . ?
C65 C66 H66C 109.5 . . ?
H66A C66 H66B 109.5 . . ?
H66A C66 H66C 109.5 . . ?
H66B C66 H66C 109.5 . . ?
C65 C67 H67A 109.5 . . ?
C65 C67 H67B 109.5 . . ?
C65 C67 H67C 109.5 . . ?
H67A C67 H67B 109.5 . . ?
H67A C67 H67C 109.5 . . ?
H67B C67 H67C 109.5 . . ?
C62 C68 H68 107.2 . . ?
C62 C68 C70 110.6(4) . . ?
C69 C68 C62 112.0(5) . . ?
C69 C68 H68 107.2 . . ?
C69 C68 C70 112.4(5) . . ?
C70 C68 H68 107.2 . . ?
C68 C69 H69A 109.5 . . ?
C68 C69 H69B 109.5 . . ?
C68 C69 H69C 109.5 . . ?
H69A C69 H69B 109.5 . . ?
H69A C69 H69C 109.5 . . ?
H69B C69 H69C 109.5 . . ?
C68 C70 H70A 109.5 . . ?
C68 C70 H70B 109.5 . . ?
C68 C70 H70C 109.5 . . ?
H70A C70 H70B 109.5 . . ?
H70A C70 H70C 109.5 . . ?
H70B C70 H70C 109.5 . . ?
C64 C71 H71 107.9 . . ?
C64 C71 C73 111.2(5) . . ?
C72 C71 C64 111.8(4) . . ?
C72 C71 H71 107.9 . . ?
C72 C71 C73 110.1(5) . . ?
C73 C71 H71 107.9 . . ?
C71 C72 H72A 109.5 . . ?
C71 C72 H72B 109.5 . . ?
C71 C72 H72C 109.5 . . ?
H72A C72 H72B 109.5 . . ?
H72A C72 H72C 109.5 . . ?
H72B C72 H72C 109.5 . . ?
C71 C73 H73A 109.5 . . ?
C71 C73 H73B 109.5 . . ?
C71 C73 H73C 109.5 . . ?
H73A C73 H73B 109.5 . . ?
H73A C73 H73C 109.5 . . ?
H73B C73 H73C 109.5 . . ?
C74 C74 H74A 104.5 2_756 . ?
C74 C74 H74B 104.5 2_756 . ?
H74A C74 H74B 105.7 . . ?
C75A C74 H74A 104.5 . . ?
C75A C74 H74B 104.5 . . ?
C74A C74A H74C 99.0 2_756 . ?
C74A C74A H74D 99.0 2_756 . ?
H74C C74A H74D 103.9 . . ?
C75 C74A C74A 151(3) . 2_756 ?
C75 C74A H74C 99.0 . . ?
C75 C74A H74D 99.0 . . ?
C74A C75 H75A 101.6 . . ?
C74A C75 H75B 101.6 . . ?
C74A C75 C76 141(2) . . ?
H75A C75 H75B 104.6 . . ?
C76 C75 H75A 101.6 . . ?
C76 C75 H75B 101.6 . . ?
C74 C75A H75C 107.1 . . ?
C74 C75A H75D 107.1 . . ?
H75C C75A H75D 106.8 . . ?
C76 C75A C74 120.9(19) . . ?
C76 C75A H75C 107.1 . . ?
C76 C75A H75D 107.1 . . ?
C75 C76 H76A 109.5 . . ?
C75 C76 H76B 109.5 . . ?
C75 C76 H76C 109.5 . . ?
C75A C76 H76D 109.5 . . ?
C75A C76 H76E 109.5 . . ?
C75A C76 H76F 109.5 . . ?
H76A C76 H76B 109.5 . . ?
H76A C76 H76C 109.5 . . ?
H76B C76 H76C 109.5 . . ?
H76D C76 H76E 109.5 . . ?
H76D C76 H76F 109.5 . . ?
H76E C76 H76F 109.5 . . ?
H77A C77 H77B 109.5 . . ?
H77A C77 H77C 109.5 . . ?
H77B C77 H77C 109.5 . . ?
C82 C77 H77A 109.5 . . ?
C82 C77 H77B 109.5 . . ?
C82 C77 H77C 109.5 . . ?
H78A C78 H78B 109.5 . . ?
H78A C78 H78C 109.5 . . ?
H78B C78 H78C 109.5 . . ?
C82 C78 H78A 109.5 . . ?
C82 C78 H78B 109.5 . . ?
C82 C78 H78C 109.5 . . ?
C45 C79 H79 106.6 . . ?
C80 C79 C45 110.1(11) . . ?
C80 C79 H79 106.6 . . ?
C81 C79 C45 121.2(14) . . ?
C81 C79 H79 106.6 . . ?
C81 C79 C80 104.9(15) . . ?
C79 C80 H80A 109.5 . . ?
C79 C80 H80B 109.5 . . ?
C79 C80 H80C 109.5 . . ?
H80A C80 H80B 109.5 . . ?
H80A C80 H80C 109.5 . . ?
H80B C80 H80C 109.5 . . ?
C79 C81 H81A 109.5 . . ?
C79 C81 H81B 109.5 . . ?
C79 C81 H81C 109.5 . . ?
H81A C81 H81B 109.5 . . ?
H81A C81 H81C 109.5 . . ?
H81B C81 H81C 109.5 . . ?
C8A C82 C77 106.8(17) . . ?
C8A C82 H82 108.8 . . ?
C77 C82 H82 108.8 . . ?
C78 C82 C8A 112.7(15) . . ?
C78 C82 C77 110.8(15) . . ?
C78 C82 H82 108.8 . . ?
C17 C83 H83A 109.5 . . ?
C17 C83 H83B 109.5 . . ?
C17 C83 H83C 109.5 . . ?
H83A C83 H83B 109.5 . . ?
H83A C83 H83C 109.5 . . ?
H83B C83 H83C 109.5 . . ?

loop_
_geom_bond_atom_site_label_1
_geom_bond_atom_site_label_2
_geom_bond_distance
_geom_bond_site_symmetry_2
_geom_bond_publ_flag
La1 S1 2.852(4) . ?
La1 S2 2.853(8) . ?
La1 C1 2.541(9) . ?
La1 C8 3.097(4) . ?
La1 C11 3.029(5) . ?
La1 C12 3.057(5) . ?
La1 C13 3.085(5) . ?
La1 C44 3.076(5) . ?
La1 C45 3.078(6) . ?
La1 C46 3.073(6) . ?
La1 C49 3.116(5) . ?
La1A S1A 2.809(7) . ?
La1A S2A 2.817(11) . ?
La1A C8 3.023(5) . ?
La1A C8A 2.96(2) . ?
La1A C9A 2.886(18) . ?
La1A C12 3.018(5) . ?
La1A C13 2.926(5) . ?
La1A C44 3.023(5) . ?
La1A C48 2.966(5) . ?
La1A C49 2.901(5) . ?
S1 C2 1.745(6) . ?
S1A C2 1.801(8) . ?
S2 C38 1.732(7) . ?
S2A C38 1.785(11) . ?
C1 H1A 0.9800 . ?
C1 H1B 0.9800 . ?
C1 H1C 0.9800 . ?
C2 C3 1.393(6) . ?
C2 C7 1.420(6) . ?
C3 C4 1.384(6) . ?
C3 C8 1.506(6) . ?
C4 H4 0.9500 . ?
C4 C5 1.389(7) . ?
C5 H5 0.9500 . ?
C5 C6 1.377(7) . ?
C6 H6 0.9500 . ?
C6 C7 1.381(6) . ?
C7 C23 1.490(6) . ?
C8 C8A 1.39(3) . ?
C8 C9 1.43(2) . ?
C8 C13 1.413(6) . ?
C8A C9A 1.44(4) . ?
C8A C82 1.54(3) . ?
C9 C10 1.37(3) . ?
C9 C14 1.52(2) . ?
C9A H9A 1.0000 . ?
C9A C11 1.42(3) . ?
C10 H10 0.9500 . ?
C10 C11 1.405(18) . ?
C11 C12 1.386(7) . ?
C11 C17 1.524(7) . ?
C12 H12 0.9500 . ?
C12 C13 1.402(6) . ?
C13 C19A 1.55(2) . ?
C13 C20 1.52(2) . ?
C14 H14 1.0000 . ?
C14 C15 1.530(14) . ?
C14 C16 1.493(14) . ?
C15 H15A 0.9800 . ?
C15 H15B 0.9800 . ?
C15 H15C 0.9800 . ?
C16 H16A 0.9800 . ?
C16 H16B 0.9800 . ?
C16 H16C 0.9800 . ?
C17 H17 1.0000 . ?
C17 H17A 1.0000 . ?
C17 C18 1.61(3) . ?
C17 C18A 1.30(5) . ?
C17 C19 1.42(4) . ?
C17 C83 1.64(6) . ?
C18 H18A 0.9800 . ?
C18 H18B 0.9800 . ?
C18 H18C 0.9800 . ?
C18A H18D 0.9800 . ?
C18A H18E 0.9800 . ?
C18A H18F 0.9800 . ?
C19 H19A 0.9800 . ?
C19 H19B 0.9800 . ?
C19 H19C 0.9800 . ?
C19A H19D 1.0000 . ?
C19A C20A 1.55(2) . ?
C19A C21A 1.48(2) . ?
C20 H20 1.0000 . ?
C20 C21 1.58(2) . ?
C20 C22 1.46(2) . ?
C20A H20A 0.9800 . ?
C20A H20B 0.9800 . ?
C20A H20C 0.9800 . ?
C21 H21A 0.9800 . ?
C21 H21B 0.9800 . ?
C21 H21C 0.9800 . ?
C21A H21D 0.9800 . ?
C21A H21E 0.9800 . ?
C21A H21F 0.9800 . ?
C22 H22A 0.9800 . ?
C22 H22B 0.9800 . ?
C22 H22C 0.9800 . ?
C23 C24 1.406(7) . ?
C23 C28 1.413(7) . ?
C24 C25 1.402(7) . ?
C24 C29 1.512(7) . ?
C25 H25 0.9500 . ?
C25 C26 1.393(8) . ?
C26 C27 1.357(8) . ?
C26 C32 1.532(7) . ?
C27 H27 0.9500 . ?
C27 C28 1.413(7) . ?
C28 C35 1.516(8) . ?
C29 H29 1.0000 . ?
C29 C30 1.519(8) . ?
C29 C31 1.502(8) . ?
C30 H30A 0.9800 . ?
C30 H30B 0.9800 . ?
C30 H30C 0.9800 . ?
C31 H31A 0.9800 . ?
C31 H31B 0.9800 . ?
C31 H31C 0.9800 . ?
C32 H32 1.0000 . ?
C32 C33 1.518(10) . ?
C32 C34 1.488(10) . ?
C33 H33A 0.9800 . ?
C33 H33B 0.9800 . ?
C33 H33C 0.9800 . ?
C34 H34A 0.9800 . ?
C34 H34B 0.9800 . ?
C34 H34C 0.9800 . ?
C35 H35 1.0000 . ?
C35 C36 1.504(8) . ?
C35 C37 1.524(8) . ?
C36 H36A 0.9800 . ?
C36 H36B 0.9800 . ?
C36 H36C 0.9800 . ?
C37 H37A 0.9800 . ?
C37 H37B 0.9800 . ?
C37 H37C 0.9800 . ?
C38 C39 1.392(7) . ?
C38 C43 1.418(6) . ?
C39 C40 1.391(7) . ?
C39 C44 1.505(6) . ?
C40 H40 0.9500 . ?
C40 C41 1.376(7) . ?
C41 H41 0.9500 . ?
C41 C42 1.392(7) . ?
C42 H42 0.9500 . ?
C42 C43 1.388(7) . ?
C43 C59 1.495(6) . ?
C44 C45 1.406(7) . ?
C44 C49 1.403(7) . ?
C45 C46 1.407(7) . ?
C45 C50 1.515(17) . ?
C45 C79 1.602(18) . ?
C46 H46 0.9500 . ?
C46 C47 1.383(7) . ?
C47 C48 1.390(7) . ?
C47 C53 1.521(6) . ?
C48 H48 0.9500 . ?
C48 C49 1.401(6) . ?
C49 C56 1.534(7) . ?
C50 H50 1.0000 . ?
C50 C51 1.76(2) . ?
C50 C52 1.48(2) . ?
C51 H51A 0.9800 . ?
C51 H51B 0.9800 . ?
C51 H51C 0.9800 . ?
C52 H52A 0.9800 . ?
C52 H52B 0.9800 . ?
C52 H52C 0.9800 . ?
C53 H53 1.0000 . ?
C53 H53A 1.0000 . ?
C53 C54 1.536(8) . ?
C53 C54A 1.46(3) . ?
C53 C55 1.513(8) . ?
C54 H54A 0.9800 . ?
C54 H54B 0.9800 . ?
C54 H54C 0.9800 . ?
C54A H54D 0.9800 . ?
C54A H54E 0.9800 . ?
C54A H54F 0.9800 . ?
C55 H55A 0.9800 . ?
C55 H55B 0.9800 . ?
C55 H55C 0.9800 . ?
C56 H56 1.0000 . ?
C56 C57 1.535(10) . ?
C56 C58 1.499(10) . ?
C57 H57A 0.9800 . ?
C57 H57B 0.9800 . ?
C57 H57C 0.9800 . ?
C58 H58A 0.9800 . ?
C58 H58B 0.9800 . ?
C58 H58C 0.9800 . ?
C59 C60 1.412(7) . ?
C59 C64 1.404(7) . ?
C60 C61 1.399(7) . ?
C60 C65 1.509(7) . ?
C61 H61 0.9500 . ?
C61 C62 1.405(7) . ?
C62 C63 1.378(7) . ?
C62 C68 1.508(7) . ?
C63 H63 0.9500 . ?
C63 C64 1.399(7) . ?
C64 C71 1.517(7) . ?
C65 H65 1.0000 . ?
C65 C66 1.544(9) . ?
C65 C67 1.518(9) . ?
C66 H66A 0.9800 . ?
C66 H66B 0.9800 . ?
C66 H66C 0.9800 . ?
C67 H67A 0.9800 . ?
C67 H67B 0.9800 . ?
C67 H67C 0.9800 . ?
C68 H68 1.0000 . ?
C68 C69 1.506(8) . ?
C68 C70 1.534(9) . ?
C69 H69A 0.9800 . ?
C69 H69B 0.9800 . ?
C69 H69C 0.9800 . ?
C70 H70A 0.9800 . ?
C70 H70B 0.9800 . ?
C70 H70C 0.9800 . ?
C71 H71 1.0000 . ?
C71 C72 1.515(7) . ?
C71 C73 1.540(9) . ?
C72 H72A 0.9800 . ?
C72 H72B 0.9800 . ?
C72 H72C 0.9800 . ?
C73 H73A 0.9800 . ?
C73 H73B 0.9800 . ?
C73 H73C 0.9800 . ?
C74 C74 1.41(2) 2_756 ?
C74 H74A 0.9900 . ?
C74 H74B 0.9900 . ?
C74 C75A 1.407(16) . ?
C74A C74A 1.42(6) 2_756 ?
C74A H74C 0.9900 . ?
C74A H74D 0.9900 . ?
C74A C75 1.393(18) . ?
C75 H75A 0.9900 . ?
C75 H75B 0.9900 . ?
C75 C76 1.427(14) . ?
C75A H75C 0.9900 . ?
C75A H75D 0.9900 . ?
C75A C76 1.352(15) . ?
C76 H76A 0.9800 . ?
C76 H76B 0.9800 . ?
C76 H76C 0.9800 . ?
C76 H76D 0.9800 . ?
C76 H76E 0.9800 . ?
C76 H76F 0.9800 . ?
C77 H77A 0.9800 . ?
C77 H77B 0.9800 . ?
C77 H77C 0.9800 . ?
C77 C82 1.55(2) . ?
C78 H78A 0.9800 . ?
C78 H78B 0.9800 . ?
C78 H78C 0.9800 . ?
C78 C82 1.49(3) . ?
C79 H79 1.0000 . ?
C79 C80 1.526(19) . ?
C79 C81 1.35(2) . ?
C80 H80A 0.9800 . ?
C80 H80B 0.9800 . ?
C80 H80C 0.9800 . ?
C81 H81A 0.9800 . ?
C81 H81B 0.9800 . ?
C81 H81C 0.9800 . ?
C82 H82 1.0000 . ?
C83 H83A 0.9800 . ?
C83 H83B 0.9800 . ?
C83 H83C 0.9800 . ?

loop_
_geom_torsion_atom_site_label_1
_geom_torsion_atom_site_label_2
_geom_torsion_atom_site_label_3
_geom_torsion_atom_site_label_4
_geom_torsion
_geom_torsion_site_symmetry_1
_geom_torsion_site_symmetry_2
_geom_torsion_site_symmetry_3
_geom_torsion_site_symmetry_4
_geom_torsion_publ_flag
La1 S1 C2 C3 -1.2(5) . . . . ?
La1 S1 C2 C7 -174.0(3) . . . . ?
La1 S2 C38 C39 5.0(7) . . . . ?
La1 S2 C38 C43 -170.0(4) . . . . ?
La1 C8 C9 C10 58.7(12) . . . . ?
La1 C8 C9 C14 -120.5(11) . . . . ?
La1 C8 C13 C12 -65.3(4) . . . . ?
La1 C8 C13 C20 129.7(7) . . . . ?
La1 C11 C12 C13 65.3(4) . . . . ?
La1 C11 C17 C18 -116.0(19) . . . . ?
La1 C11 C17 C19 114.9(16) . . . . ?
La1 C12 C13 C8 66.1(4) . . . . ?
La1 C12 C13 C20 -129.7(7) . . . . ?
La1 C13 C20 C21 178.7(9) . . . . ?
La1 C13 C20 C22 -60.3(17) . . . . ?
La1 C44 C45 C46 66.8(5) . . . . ?
La1 C44 C45 C79 -127.6(8) . . . . ?
La1 C44 C49 C48 -67.6(4) . . . . ?
La1 C44 C49 C56 115.0(5) . . . . ?
La1 C45 C46 C47 70.7(5) . . . . ?
La1 C45 C79 C80 -23.5(17) . . . . ?
La1 C45 C79 C81 99.2(16) . . . . ?
La1 C46 C47 C48 64.1(4) . . . . ?
La1 C46 C47 C53 -117.9(4) . . . . ?
La1 C49 C56 C57 173.9(4) . . . . ?
La1 C49 C56 C58 -61.4(7) . . . . ?
La1A S1A C2 C3 17.8(5) . . . . ?
La1A S1A C2 C7 -172.9(3) . . . . ?
La1A S2A C38 C39 9.1(8) . . . . ?
La1A S2A C38 C43 -175.0(4) . . . . ?
La1A C8 C8A C9A 65.2(15) . . . . ?
La1A C8 C8A C82 -114.8(18) . . . . ?
La1A C8 C13 C12 -72.6(4) . . . . ?
La1A C8 C13 C19A 103.9(8) . . . . ?
La1A C8A C9A C11 80.3(14) . . . . ?
La1A C8A C82 C77 143.6(14) . . . . ?
La1A C8A C82 C78 22(2) . . . . ?
La1A C9A C11 C12 52.7(8) . . . . ?
La1A C9A C11 C17 -111.4(7) . . . . ?
La1A C12 C13 C8 72.6(4) . . . . ?
La1A C12 C13 C19A -104.0(8) . . . . ?
La1A C13 C19A C20A -176.3(12) . . . . ?
La1A C13 C19A C21A -55.9(17) . . . . ?
La1A C44 C45 C46 63.3(5) . . . . ?
La1A C44 C45 C50 -104.3(9) . . . . ?
La1A C44 C49 C48 -71.8(4) . . . . ?
La1A C44 C49 C56 110.8(5) . . . . ?
La1A C48 C49 C44 73.2(4) . . . . ?
La1A C48 C49 C56 -109.5(5) . . . . ?
La1A C49 C56 C57 177.5(4) . . . . ?
La1A C49 C56 C58 -57.8(7) . . . . ?
S1 C2 C3 C4 -176.2(4) . . . . ?
S1 C2 C3 C8 1.1(6) . . . . ?
S1 C2 C7 C6 176.0(4) . . . . ?
S1 C2 C7 C23 -0.7(6) . . . . ?
S1A C2 C3 C4 165.5(4) . . . . ?
S1A C2 C3 C8 -17.2(6) . . . . ?
S1A C2 C7 C6 -166.7(4) . . . . ?
S1A C2 C7 C23 16.6(6) . . . . ?
S2 C38 C39 C40 -178.0(6) . . . . ?
S2 C38 C39 C44 1.8(8) . . . . ?
S2 C38 C43 C42 178.3(5) . . . . ?
S2 C38 C43 C59 1.9(7) . . . . ?
S2A C38 C39 C40 172.9(7) . . . . ?
S2A C38 C39 C44 -7.3(8) . . . . ?
S2A C38 C43 C42 -172.8(6) . . . . ?
S2A C38 C43 C59 10.8(8) . . . . ?
C2 C3 C4 C5 1.1(7) . . . . ?
C2 C3 C8 La1 -0.6(5) . . . . ?
C2 C3 C8 La1A 7.0(5) . . . . ?
C2 C3 C8 C8A -77.5(10) . . . . ?
C2 C3 C8 C9 -99.5(8) . . . . ?
C2 C3 C8 C13 91.5(5) . . . . ?
C2 C7 C23 C24 -95.9(5) . . . . ?
C2 C7 C23 C28 84.2(5) . . . . ?
C3 C2 C7 C6 3.3(6) . . . . ?
C3 C2 C7 C23 -173.5(4) . . . . ?
C3 C4 C5 C6 1.1(8) . . . . ?
C3 C8 C8A La1A 111.6(6) . . . . ?
C3 C8 C8A C9A 176.8(12) . . . . ?
C3 C8 C8A C82 -3(2) . . . . ?
C3 C8 C9 C10 179.3(10) . . . . ?
C3 C8 C9 C14 0.0(14) . . . . ?
C3 C8 C13 La1 -117.5(4) . . . . ?
C3 C8 C13 La1A -110.2(4) . . . . ?
C3 C8 C13 C12 177.2(4) . . . . ?
C3 C8 C13 C19A -6.3(9) . . . . ?
C3 C8 C13 C20 12.2(9) . . . . ?
C4 C3 C8 La1 176.8(3) . . . . ?
C4 C3 C8 La1A -175.6(3) . . . . ?
C4 C3 C8 C8A 99.9(10) . . . . ?
C4 C3 C8 C9 77.8(9) . . . . ?
C4 C3 C8 C13 -91.1(6) . . . . ?
C4 C5 C6 C7 -1.1(8) . . . . ?
C5 C6 C7 C2 -1.1(7) . . . . ?
C5 C6 C7 C23 175.7(5) . . . . ?
C6 C7 C23 C24 87.4(6) . . . . ?
C6 C7 C23 C28 -92.4(6) . . . . ?
C7 C2 C3 C4 -3.3(7) . . . . ?
C7 C2 C3 C8 174.0(4) . . . . ?
C7 C23 C24 C25 179.0(4) . . . . ?
C7 C23 C24 C29 -0.3(7) . . . . ?
C7 C23 C28 C27 -180.0(4) . . . . ?
C7 C23 C28 C35 2.7(7) . . . . ?
C8 C3 C4 C5 -176.2(5) . . . . ?
C8 C8A C9A La1A -68.9(14) . . . . ?
C8 C8A C9A C11 11(2) . . . . ?
C8 C8A C82 C77 -121.5(17) . . . . ?
C8 C8A C82 C78 116.7(18) . . . . ?
C8 C9 C10 C11 4.8(19) . . . . ?
C8 C9 C14 C15 -133.0(10) . . . . ?
C8 C9 C14 C16 97.6(14) . . . . ?
C8 C13 C19A C20A 94.8(15) . . . . ?
C8 C13 C19A C21A -144.7(14) . . . . ?
C8 C13 C20 C21 82.2(14) . . . . ?
C8 C13 C20 C22 -156.8(10) . . . . ?
C8A C8 C13 La1A 58.2(10) . . . . ?
C8A C8 C13 C12 -14.3(11) . . . . ?
C8A C8 C13 C19A 162.2(12) . . . . ?
C8A C9A C11 C12 -22(2) . . . . ?
C8A C9A C11 C17 173.5(14) . . . . ?
C9 C8 C13 La1 73.1(7) . . . . ?
C9 C8 C13 C12 7.8(9) . . . . ?
C9 C8 C13 C20 -157.2(10) . . . . ?
C9 C10 C11 La1 -66.4(11) . . . . ?
C9 C10 C11 C12 5.2(14) . . . . ?
C9 C10 C11 C17 176.9(10) . . . . ?
C9A C8A C82 C77 59(2) . . . . ?
C9A C8A C82 C78 -63(2) . . . . ?
C9A C11 C12 La1A -49.9(9) . . . . ?
C9A C11 C12 C13 15.2(11) . . . . ?
C9A C11 C17 C18A -29(3) . . . . ?
C9A C11 C17 C83 -157(2) . . . . ?
C10 C9 C14 C15 47.7(16) . . . . ?
C10 C9 C14 C16 -81.7(15) . . . . ?
C10 C11 C12 La1 -74.0(7) . . . . ?
C10 C11 C12 C13 -8.6(9) . . . . ?
C10 C11 C17 C18 -19(2) . . . . ?
C10 C11 C17 C19 -148.4(17) . . . . ?
C11 C12 C13 La1 -64.2(4) . . . . ?
C11 C12 C13 La1A -70.7(4) . . . . ?
C11 C12 C13 C8 1.9(7) . . . . ?
C11 C12 C13 C19A -174.7(8) . . . . ?
C11 C12 C13 C20 166.1(7) . . . . ?
C12 C11 C17 C18 152.2(19) . . . . ?
C12 C11 C17 C18A 168(3) . . . . ?
C12 C11 C17 C19 23.0(17) . . . . ?
C12 C11 C17 C83 40(2) . . . . ?
C12 C13 C19A C20A -88.6(14) . . . . ?
C12 C13 C19A C21A 31.8(18) . . . . ?
C12 C13 C20 C21 -82.3(14) . . . . ?
C12 C13 C20 C22 38.7(15) . . . . ?
C13 C8 C8A La1A -57.5(7) . . . . ?
C13 C8 C8A C9A 7.8(19) . . . . ?
C13 C8 C8A C82 -172.2(14) . . . . ?
C13 C8 C9 C10 -11.3(16) . . . . ?
C13 C8 C9 C14 169.5(9) . . . . ?
C14 C9 C10 C11 -176.0(10) . . . . ?
C17 C11 C12 La1 114.4(5) . . . . ?
C17 C11 C12 La1A 114.7(5) . . . . ?
C17 C11 C12 C13 179.7(5) . . . . ?
C23 C24 C25 C26 0.7(8) . . . . ?
C23 C24 C29 C30 -113.1(6) . . . . ?
C23 C24 C29 C31 121.8(5) . . . . ?
C23 C28 C35 C36 95.6(6) . . . . ?
C23 C28 C35 C37 -141.5(5) . . . . ?
C24 C23 C28 C27 0.2(7) . . . . ?
C24 C23 C28 C35 -177.2(4) . . . . ?
C24 C25 C26 C27 1.0(9) . . . . ?
C24 C25 C26 C32 -177.6(6) . . . . ?
C25 C24 C29 C30 67.7(7) . . . . ?
C25 C24 C29 C31 -57.4(7) . . . . ?
C25 C26 C27 C28 -2.0(9) . . . . ?
C25 C26 C32 C33 -65.2(8) . . . . ?
C25 C26 C32 C34 59.7(9) . . . . ?
C26 C27 C28 C23 1.5(8) . . . . ?
C26 C27 C28 C35 178.8(5) . . . . ?
C27 C26 C32 C33 116.2(7) . . . . ?
C27 C26 C32 C34 -118.8(7) . . . . ?
C27 C28 C35 C36 -81.8(6) . . . . ?
C27 C28 C35 C37 41.1(7) . . . . ?
C28 C23 C24 C25 -1.2(7) . . . . ?
C28 C23 C24 C29 179.6(4) . . . . ?
C29 C24 C25 C26 179.9(5) . . . . ?
C32 C26 C27 C28 176.5(5) . . . . ?
C38 C39 C40 C41 0.1(10) . . . . ?
C38 C39 C44 La1 -7.3(6) . . . . ?
C38 C39 C44 La1A 1.9(6) . . . . ?
C38 C39 C44 C45 -97.9(6) . . . . ?
C38 C39 C44 C49 85.8(6) . . . . ?
C38 C43 C59 C60 -87.4(6) . . . . ?
C38 C43 C59 C64 92.1(6) . . . . ?
C39 C38 C43 C42 3.2(8) . . . . ?
C39 C38 C43 C59 -173.2(5) . . . . ?
C39 C40 C41 C42 2.5(11) . . . . ?
C39 C44 C45 La1 115.5(4) . . . . ?
C39 C44 C45 C46 -177.7(5) . . . . ?
C39 C44 C45 C50 14.7(11) . . . . ?
C39 C44 C45 C79 -12.1(10) . . . . ?
C39 C44 C49 La1 -116.4(4) . . . . ?
C39 C44 C49 La1A -112.2(4) . . . . ?
C39 C44 C49 C48 176.0(4) . . . . ?
C39 C44 C49 C56 -1.4(7) . . . . ?
C40 C39 C44 La1 172.5(4) . . . . ?
C40 C39 C44 La1A -178.3(4) . . . . ?
C40 C39 C44 C45 81.9(7) . . . . ?
C40 C39 C44 C49 -94.4(7) . . . . ?
C40 C41 C42 C43 -2.2(11) . . . . ?
C41 C42 C43 C38 -0.7(9) . . . . ?
C41 C42 C43 C59 175.7(6) . . . . ?
C42 C43 C59 C60 96.3(6) . . . . ?
C42 C43 C59 C64 -84.3(6) . . . . ?
C43 C38 C39 C40 -3.0(8) . . . . ?
C43 C38 C39 C44 176.8(5) . . . . ?
C43 C59 C60 C61 176.5(4) . . . . ?
C43 C59 C60 C65 -4.1(7) . . . . ?
C43 C59 C64 C63 -176.2(4) . . . . ?
C43 C59 C64 C71 1.8(7) . . . . ?
C44 C39 C40 C41 -179.7(6) . . . . ?
C44 C45 C46 La1 -66.9(5) . . . . ?
C44 C45 C46 C47 3.8(9) . . . . ?
C44 C45 C50 C51 -105.1(10) . . . . ?
C44 C45 C50 C52 104.8(15) . . . . ?
C44 C45 C79 C80 74.3(14) . . . . ?
C44 C45 C79 C81 -163.0(15) . . . . ?
C44 C49 C56 C57 84.7(6) . . . . ?
C44 C49 C56 C58 -150.7(6) . . . . ?
C45 C44 C49 La1 67.3(4) . . . . ?
C45 C44 C49 La1A 71.5(4) . . . . ?
C45 C44 C49 C48 -0.4(7) . . . . ?
C45 C44 C49 C56 -177.7(5) . . . . ?
C45 C46 C47 C48 -4.2(8) . . . . ?
C45 C46 C47 C53 173.8(5) . . . . ?
C46 C45 C50 C51 87.1(11) . . . . ?
C46 C45 C50 C52 -62.9(17) . . . . ?
C46 C45 C79 C80 -120.4(11) . . . . ?
C46 C45 C79 C81 2(2) . . . . ?
C46 C47 C48 La1A -64.9(4) . . . . ?
C46 C47 C48 C49 2.3(7) . . . . ?
C46 C47 C53 C54 -111.0(7) . . . . ?
C46 C47 C53 C54A -162.7(16) . . . . ?
C46 C47 C53 C55 10.1(7) . . . . ?
C47 C48 C49 La1 -66.0(4) . . . . ?
C47 C48 C49 La1A -73.3(4) . . . . ?
C47 C48 C49 C44 -0.1(7) . . . . ?
C47 C48 C49 C56 177.2(5) . . . . ?
C48 C47 C53 C54 66.9(7) . . . . ?
C48 C47 C53 C54A 15.3(16) . . . . ?
C48 C47 C53 C55 -172.0(5) . . . . ?
C48 C49 C56 C57 -92.6(6) . . . . ?
C48 C49 C56 C58 32.0(8) . . . . ?
C49 C44 C45 La1 -68.1(4) . . . . ?
C49 C44 C45 C46 -1.4(8) . . . . ?
C49 C44 C45 C50 -168.9(9) . . . . ?
C49 C44 C45 C79 164.3(8) . . . . ?
C50 C45 C46 C47 172.4(8) . . . . ?
C53 C47 C48 La1A 117.0(4) . . . . ?
C53 C47 C48 C49 -175.7(4) . . . . ?
C59 C60 C61 C62 0.6(7) . . . . ?
C59 C60 C65 C66 -94.5(6) . . . . ?
C59 C60 C65 C67 142.0(5) . . . . ?
C59 C64 C71 C72 120.0(5) . . . . ?
C59 C64 C71 C73 -116.4(6) . . . . ?
C60 C59 C64 C63 3.3(7) . . . . ?
C60 C59 C64 C71 -178.7(4) . . . . ?
C60 C61 C62 C63 1.4(8) . . . . ?
C60 C61 C62 C68 -178.3(5) . . . . ?
C61 C60 C65 C66 84.9(7) . . . . ?
C61 C60 C65 C67 -38.6(7) . . . . ?
C61 C62 C63 C64 -1.2(8) . . . . ?
C61 C62 C68 C69 -68.4(7) . . . . ?
C61 C62 C68 C70 57.7(7) . . . . ?
C62 C63 C64 C59 -1.2(7) . . . . ?
C62 C63 C64 C71 -179.2(5) . . . . ?
C63 C62 C68 C69 111.9(6) . . . . ?
C63 C62 C68 C70 -121.9(6) . . . . ?
C63 C64 C71 C72 -61.9(6) . . . . ?
C63 C64 C71 C73 61.6(6) . . . . ?
C64 C59 C60 C61 -3.0(7) . . . . ?
C64 C59 C60 C65 176.4(5) . . . . ?
C65 C60 C61 C62 -178.8(5) . . . . ?
C68 C62 C63 C64 178.5(5) . . . . ?
C74 C74 C75A C76 154.1(17) 2_756 . . . ?
C74A C74A C75 C76 -106(10) 2_756 . . . ?
C79 C45 C46 La1 127.4(8) . . . . ?
C79 C45 C46 C47 -162.0(9) . . . . ?
C82 C8A C9A La1A 111.1(17) . . . . ?
C82 C8A C9A C11 -168.7(15) . . . . ?
